data_4003878
loop_
_publ_author_name
'Chica, Daniel G.'
'Spanopoulos, Ioannis'
'Hao, Shiqiang'
'Wolverton, Chris'
'Kanatzidis, Mercouri G.'

_publ_section_title
;
 Sn4&#x2212;\dB12Se12[Qx], Q = Se, Te, a B12 Cluster Tunnel Framework
 Hosting Neutral Chalcogen Chains
;
_journal_name_full 'Chemistry of Materials'
_journal_paper_doi 10.1021/acs.chemmater.0c04503
_journal_year 2021
_chemical_formula_moiety 'B12 Se12 Sn4, Se3.793'
_chemical_formula_sum 'B12 Se15.8 Sn4'
_chemical_formula_weight 1851.45
_space_group_crystal_system hexagonal
_space_group_IT_number 182
_space_group_name_Hall 'P 6c 2c'
_space_group_name_H-M_alt 'P 63 2 2'
_atom_sites_solution_primary dual
_audit_creation_date 2021-01-26
_audit_creation_method
;
Olex2 1.3
(compiled 2020.11.12 svn.r5f609507 for OlexSys, GUI svn.r6226)
;
_cell_angle_alpha 90
_cell_angle_beta 90
_cell_angle_gamma 120
_cell_formula_units_Z 2
_cell_length_a 13.5927(7)
_cell_length_b 13.5927(7)
_cell_length_c 9.8167(5)
_cell_measurement_reflns_used 6608
_cell_measurement_temperature 292.98
_cell_measurement_theta_max 32.91
_cell_measurement_theta_min 3.00
_cell_volume 1570.75(14)
_computing_molecular_graphics 'Olex2 1.3 (Dolomanov et al., 2009)'
_computing_publication_material 'Olex2 1.3 (Dolomanov et al., 2009)'
_computing_structure_refinement 'SHELXL 2018/3 (Sheldrick, 2015)'
_computing_structure_solution 'XT (Sheldrick, 2015)'
_diffrn_ambient_temperature 292.98
_diffrn_measured_fraction_theta_full 0.998
_diffrn_measured_fraction_theta_max 0.999
_diffrn_measurement_device_type 'Bruker APEX-II CCD'
_diffrn_measurement_method '\f and \w scans'
_diffrn_radiation_type MoK\a
_diffrn_radiation_wavelength 0.71073
_diffrn_reflns_av_R_equivalents 0.0557
_diffrn_reflns_av_unetI/netI 0.0268
_diffrn_reflns_Laue_measured_fraction_full 0.998
_diffrn_reflns_Laue_measured_fraction_max 0.999
_diffrn_reflns_limit_h_max 19
_diffrn_reflns_limit_h_min -17
_diffrn_reflns_limit_k_max 19
_diffrn_reflns_limit_k_min -19
_diffrn_reflns_limit_l_max 13
_diffrn_reflns_limit_l_min -13
_diffrn_reflns_number 16287
_diffrn_reflns_point_group_measured_fraction_full 0.999
_diffrn_reflns_point_group_measured_fraction_max 0.999
_diffrn_reflns_theta_full 25.242
_diffrn_reflns_theta_max 29.984
_diffrn_reflns_theta_min 2.702
_diffrn_standards_number 0
_exptl_absorpt_coefficient_mu 21.445
_exptl_absorpt_correction_T_max 0.7465
_exptl_absorpt_correction_T_min 0.4573
_exptl_absorpt_correction_type multi-scan
_exptl_crystal_colour black
_exptl_crystal_density_diffrn 3.915
_exptl_crystal_description rod
_exptl_crystal_F_000 1594
_exptl_crystal_size_max 0.246
_exptl_crystal_size_mid 0.048
_exptl_crystal_size_min 0.032
_refine_diff_density_max 0.670
_refine_diff_density_min -0.587
_refine_diff_density_rms 0.110
_refine_ls_abs_structure_details
;
 Refined as an inversion twin.
;
_refine_ls_abs_structure_Flack 0.021(14)
_refine_ls_extinction_method none
_refine_ls_goodness_of_fit_ref 1.048
_refine_ls_hydrogen_treatment undef
_refine_ls_matrix_type full
_refine_ls_number_parameters 79
_refine_ls_number_reflns 1546
_refine_ls_number_restraints 0
_refine_ls_restrained_S_all 1.048
_refine_ls_R_factor_all 0.0190
_refine_ls_R_factor_gt 0.0166
_refine_ls_shift/su_max 0.001
_refine_ls_shift/su_mean 0.000
_refine_ls_structure_factor_coef Fsqd
_refine_ls_weighting_details 'w=1/[\s^2^(Fo^2^)+(0.0140P)^2^+0.3017P] where P=(Fo^2^+2Fc^2^)/3'
_refine_ls_weighting_scheme calc
_refine_ls_wR_factor_gt 0.0372
_refine_ls_wR_factor_ref 0.0378
_reflns_Friedel_coverage 0.624
_reflns_Friedel_fraction_full 1.000
_reflns_Friedel_fraction_max 1.000
_reflns_number_gt 1458
_reflns_number_total 1546
_reflns_threshold_expression 'I > 2\s(I)'
_cod_data_source_file cm0c04503_si_004.cif
_cod_data_source_block Sn4B12B12(Se3,8)
_cod_original_cell_volume 1570.75(18)
_cod_original_formula_sum 'B12 Se15.80 Sn4'
_cod_database_code 4003878
_shelx_shelxl_version_number 2018/3
_shelx_space_group_comment
;
The symmetry employed for this shelxl refinement is uniquely defined
by the following loop, which should always be used as a source of
symmetry information in preference to the above space-group names.
They are only intended as comments.
;
_olex2_refinement_description
;
1. Twinned data refinement
 Scales: 0.979(14)
 0.021(14)
2. Uiso/Uaniso restraints and constraints
Uiso(Se3) = Uiso(Se4) = Uiso(Se5) = Uiso(Se6) = Uiso(Se7) = Uiso(Se8) =
Uiso(Se9) = Uiso(Se10) = Uiso(Se11) = Uiso(Se12)
;
_olex2_submission_special_instructions 'No special instructions were received'

loop_
_space_group_symop_operation_xyz
'x, y, z'
'-y, x-y, z'
'-x+y, -x, z'
'-x, -y, z+1/2'
'y, -x+y, z+1/2'
'x-y, x, z+1/2'
'y, x, -z'
'x-y, -y, -z'
'-x, -x+y, -z'
'-y, -x, -z+1/2'
'-x+y, y, -z+1/2'
'x, x-y, -z+1/2'

loop_
_atom_site_label
_atom_site_type_symbol
_atom_site_fract_x
_atom_site_fract_y
_atom_site_fract_z
_atom_site_U_iso_or_equiv
_atom_site_adp_type
_atom_site_occupancy
_atom_site_site_symmetry_order
_atom_site_calc_flag
_atom_site_refinement_flags_posn
_atom_site_refinement_flags_adp
_atom_site_refinement_flags_occupancy
_atom_site_disorder_assembly
_atom_site_disorder_group
Sn1 Sn 0.52857(3) 0.000000 0.000000 0.01673(9) Uani 1 2 d S T P . .
Se1 Se 0.16710(3) 0.49694(3) 0.04714(4) 0.01563(9) Uani 1 1 d . . . . .
Se2 Se 0.39593(3) 0.06772(3) 0.31093(4) 0.01830(9) Uani 1 1 d . . . . .
Sn2 Sn 0.333333 0.666667 0.250000 0.02011(14) Uani 1 6 d S T P . .
B1 B 0.5914(3) 0.2572(3) 0.1119(4) 0.0101(6) Uani 1 1 d . . . . .
B2 B 0.5435(3) 0.2106(3) 0.2819(4) 0.0115(7) Uani 1 1 d . . . . .
Se3 Se 0.0506(19) 0.1601(15) 0.120(3) 0.129(5) Uiso 0.145(4) 1 d . . . . .
Se4 Se 0.162(8) 0.000000 0.000000 0.129(4) Uiso 0.046(17) 2 d S . . . .
Se5 Se 0.083(2) 0.051(3) 0.073(3) 0.129(4) Uiso 0.065(3) 1 d . . . . .
Se6 Se 0.0699(16) 0.1612(19) 0.206(3) 0.129(4) Uiso 0.130(7) 1 d . . . . .
Se7 Se 0.092(3) 0.006(4) 0.161(4) 0.129(4) Uiso 0.058(4) 1 d . . . . .
Se8 Se 0.093(4) 0.075(4) 0.202(5) 0.129(4) Uiso 0.043(4) 1 d . . . . .
Se9 Se 0.069(5) 0.162(4) 0.009(6) 0.129(4) Uiso 0.045(5) 1 d . . . . .
Se10 Se 0.054(5) 0.108(9) 0.250000 0.129(4) Uiso 0.048(11) 2 d S . . . .
Se11 Se 0.012(4) 0.145(2) 0.060(6) 0.129(4) Uiso 0.096(9) 1 d . . . . .
Se12 Se 0.000000 0.000000 0.000000 0.129(4) Uiso 0.021(8) 6 d S . . . .

loop_
_atom_site_aniso_label
_atom_site_aniso_U_11
_atom_site_aniso_U_22
_atom_site_aniso_U_33
_atom_site_aniso_U_23
_atom_site_aniso_U_13
_atom_site_aniso_U_12
Sn1 0.02029(14) 0.01226(16) 0.01497(16) -0.00379(16) -0.00190(8) 0.00613(8)
Se1 0.01520(18) 0.0184(2) 0.01145(16) 0.00467(14) 0.00239(13) 0.00699(14)
Se2 0.01376(19) 0.0155(2) 0.01896(17) 0.00428(15) -0.00140(15) 0.00227(14)
Sn2 0.0237(2) 0.0237(2) 0.0129(3) 0.000 0.000 0.01184(10)
B1 0.0116(18) 0.0111(18) 0.0069(15) 0.0007(13) -0.0003(13) 0.0052(14)
B2 0.0120(19) 0.0102(17) 0.0130(18) 0.0004(14) 0.0000(14) 0.0060(14)

loop_
_atom_type_symbol
_atom_type_description
_atom_type_scat_dispersion_real
_atom_type_scat_dispersion_imag
_atom_type_scat_source
B B 0.0013 0.0007 'International Tables Vol C Tables 4.2.6.8 and 6.1.1.4'
Se Se -0.0929 2.2259 'International Tables Vol C Tables 4.2.6.8 and 6.1.1.4'
Sn Sn -0.6537 1.4246 'International Tables Vol C Tables 4.2.6.8 and 6.1.1.4'

loop_
_geom_angle_atom_site_label_1
_geom_angle_atom_site_label_2
_geom_angle_atom_site_label_3
_geom_angle
_geom_angle_site_symmetry_1
_geom_angle_site_symmetry_3
_geom_angle_publ_flag
Se1 Sn1 Se1 104.46(2) 3 7 ?
Se2 Sn1 Se1 104.620(12) 11_655 7 ?
Se2 Sn1 Se1 118.268(13) 11_655 3 ?
Se2 Sn1 Se1 104.620(12) 4_654 3 ?
Se2 Sn1 Se1 118.268(13) 4_654 7 ?
Se2 Sn1 Se2 107.30(2) 11_655 4_654 ?
Sn1 Se1 Sn2 112.206(16) 2 . ?
B1 Se1 Sn1 93.49(12) 7 2 ?
B1 Se1 Sn2 92.29(11) 7 . ?
B2 Se2 Sn1 93.78(12) . 4_655 ?
Se1 Sn2 Se1 178.444(17) 3_565 11 ?
Se1 Sn2 Se1 81.492(11) . 2_665 ?
Se1 Sn2 Se1 81.493(11) 3_565 2_665 ?
Se1 Sn2 Se1 97.492(16) . 11 ?
Se1 Sn2 Se1 178.444(17) 12_565 2_665 ?
Se1 Sn2 Se1 99.547(15) 12_565 . ?
Se1 Sn2 Se1 97.492(15) 10_665 2_665 ?
Se1 Sn2 Se1 81.493(11) 3_565 . ?
Se1 Sn2 Se1 81.493(11) 12_565 11 ?
Se1 Sn2 Se1 178.443(17) 10_665 . ?
Se1 Sn2 Se1 81.493(11) 10_665 11 ?
Se1 Sn2 Se1 97.492(16) 12_565 3_565 ?
Se1 Sn2 Se1 99.546(15) 2_665 11 ?
Se1 Sn2 Se1 81.493(11) 12_565 10_665 ?
Se1 Sn2 Se1 99.546(15) 3_565 10_665 ?
B1 B1 Se1 123.92(18) 2_655 7 ?
B1 B1 Se1 121.7(2) 3_665 7 ?
B1 B1 B1 59.999(1) 3_665 2_655 ?
B1 B1 B2 60.6(3) 2_655 11_655 ?
B1 B1 B2 59.9(3) 3_665 12 ?
B1 B1 B2 108.3(2) 3_665 11_655 ?
B1 B1 B2 107.8(2) 3_665 . ?
B1 B1 B2 108.5(2) 2_655 . ?
B1 B1 B2 107.8(2) 2_655 12 ?
B2 B1 Se1 123.0(3) 11_655 7 ?
B2 B1 Se1 119.8(3) 12 7 ?
B2 B1 Se1 120.1(2) . 7 ?
B2 B1 B2 60.1(3) 11_655 . ?
B2 B1 B2 107.5(3) 11_655 12 ?
B2 B1 B2 59.4(3) . 12 ?
B1 B2 Se2 124.5(3) 11_655 . ?
B1 B2 Se2 119.3(2) . . ?
B1 B2 Se2 123.0(2) 12 . ?
B1 B2 B1 59.6(3) 11_655 12 ?
B1 B2 B1 108.0(3) 11_655 . ?
B1 B2 B1 108.2(3) . 12 ?
B1 B2 B2 59.9(3) 11_655 11_655 ?
B1 B2 B2 59.9(2) . 11_655 ?
B2 B2 Se2 119.38(13) 12 . ?
B2 B2 Se2 122.42(13) 11_655 . ?
B2 B2 B1 60.0(3) 12 12 ?
B2 B2 B1 60.6(3) 12 . ?
B2 B2 B1 108.0(2) 12 11_655 ?
B2 B2 B1 107.5(2) 11_655 12 ?
B2 B2 B2 108.4(2) 12 11_655 ?
Se4 Se3 Se5 67(4) 2 2 ?
Se4 Se3 Se5 97(5) 2 . ?
Se4 Se3 Se6 167(2) 2 11 ?
Se4 Se3 Se8 139(5) 2 . ?
Se4 Se3 Se9 28(3) 2 9 ?
Se4 Se3 Se10 153(5) 2 . ?
Se4 Se3 Se11 15(4) 2 9 ?
Se5 Se3 Se5 59.0(19) 2 . ?
Se5 Se3 Se6 111.4(18) 2 11 ?
Se5 Se3 Se8 79(2) 2 . ?
Se5 Se3 Se9 86.5(19) . 9 ?
Se5 Se3 Se9 40.9(19) 2 9 ?
Se5 Se3 Se11 82.7(18) . 9 ?
Se5 Se3 Se11 58.8(19) 2 9 ?
Se6 Se3 Se4 166(3) . 2 ?
Se6 Se3 Se5 92.6(16) 11 . ?
Se6 Se3 Se5 112(3) . 2 ?
Se6 Se3 Se5 94(2) . . ?
Se6 Se3 Se6 1.1(19) . 11 ?
Se6 Se3 Se7 73(3) . 2 ?
Se6 Se3 Se8 51(3) . . ?
Se6 Se3 Se9 146(2) 11 9 ?
Se6 Se3 Se9 151(4) . . ?
Se6 Se3 Se9 145(3) . 9 ?
Se6 Se3 Se10 25(3) . . ?
Se6 Se3 Se11 170(3) . 9 ?
Se6 Se3 Se11 170.1(18) 11 9 ?
Se7 Se3 Se4 103(4) 2 2 ?
Se7 Se3 Se5 70(2) 2 . ?
Se7 Se3 Se5 40(3) 2 2 ?
Se7 Se3 Se6 73(3) 2 11 ?
Se7 Se3 Se8 59(3) 2 . ?
Se7 Se3 Se9 75(4) 2 9 ?
Se7 Se3 Se9 118(4) 2 . ?
Se7 Se3 Se10 50(4) 2 . ?
Se7 Se3 Se11 98(4) 2 9 ?
Se8 Se3 Se5 43(2) . . ?
Se8 Se3 Se6 50(2) . 11 ?
Se8 Se3 Se9 119(3) . 9 ?
Se8 Se3 Se11 124(2) . 9 ?
Se9 Se3 Se4 43(4) . 2 ?
Se9 Se3 Se5 79(3) . 2 ?
Se9 Se3 Se5 68(2) . . ?
Se9 Se3 Se6 150(4) . 11 ?
Se9 Se3 Se8 109(3) . . ?
Se9 Se3 Se9 59(5) . 9 ?
Se9 Se3 Se10 143(4) . . ?
Se9 Se3 Se11 35(4) . 9 ?
Se9 Se3 Se11 25.8(17) 9 9 ?
Se10 Se3 Se5 75(3) . . ?
Se10 Se3 Se5 87(4) . 2 ?
Se10 Se3 Se6 25(4) . 11 ?
Se10 Se3 Se8 34(2) . . ?
Se10 Se3 Se9 125(4) . 9 ?
Se10 Se3 Se11 145(5) . 9 ?
Se11 Se3 Se4 16(4) . 2 ?
Se11 Se3 Se5 89(3) . . ?
Se11 Se3 Se5 52(3) . 2 ?
Se11 Se3 Se6 158(5) . . ?
Se11 Se3 Se6 158(4) . 11 ?
Se11 Se3 Se7 88(4) . 2 ?
Se11 Se3 Se8 127(4) . . ?
Se11 Se3 Se9 50(4) . . ?
Se11 Se3 Se9 13(4) . 9 ?
Se11 Se3 Se10 137(5) . . ?
Se11 Se3 Se11 15(4) . 9 ?
Se3 Se4 Se3 149(9) 7 3 ?
Se3 Se4 Se5 64(3) 3 . ?
Se3 Se4 Se5 89(5) 7 . ?
Se3 Se4 Se5 89(5) 3 8 ?
Se3 Se4 Se5 64(3) 7 8 ?
Se3 Se4 Se6 5.5(12) 7 7 ?
Se3 Se4 Se6 152(7) 3 7 ?
Se3 Se4 Se7 125(6) 7 . ?
Se3 Se4 Se7 31(2) 3 . ?
Se3 Se4 Se7 31(2) 7 8 ?
Se3 Se4 Se7 125(6) 3 8 ?
Se3 Se4 Se12 75(4) 7 . ?
Se3 Se4 Se12 75(4) 3 . ?
Se5 Se4 Se5 67(4) 8 . ?
Se5 Se4 Se6 64.2(19) 8 7 ?
Se5 Se4 Se6 94(4) . 7 ?
Se5 Se4 Se7 35.4(18) . . ?
Se5 Se4 Se7 86(5) . 8 ?
Se5 Se4 Se7 86(5) 8 . ?
Se5 Se4 Se7 35.4(18) 8 8 ?
Se5 Se4 Se12 34(2) . . ?
Se5 Se4 Se12 34(2) 8 . ?
Se7 Se4 Se6 130(5) . 7 ?
Se7 Se4 Se6 29.8(15) 8 7 ?
Se7 Se4 Se7 116(6) . 8 ?
Se7 Se4 Se12 58(3) 8 . ?
Se7 Se4 Se12 58(3) . . ?
Se9 Se4 Se3 109(6) 7 3 ?
Se9 Se4 Se3 54(4) 3 3 ?
Se9 Se4 Se3 109(6) 3 7 ?
Se9 Se4 Se3 54(4) 7 7 ?
Se9 Se4 Se5 47(5) 3 8 ?
Se9 Se4 Se5 47(5) 7 . ?
Se9 Se4 Se5 82(7) 7 8 ?
Se9 Se4 Se5 82(7) 3 . ?
Se9 Se4 Se6 60(4) 7 7 ?
Se9 Se4 Se6 107(5) 3 7 ?
Se9 Se4 Se7 77(5) 7 . ?
Se9 Se4 Se7 77(5) 3 8 ?
Se9 Se4 Se7 72(5) 7 8 ?
Se9 Se4 Se7 72(5) 3 . ?
Se9 Se4 Se9 121(10) 3 7 ?
Se9 Se4 Se12 60(6) 3 . ?
Se9 Se4 Se12 60(6) 7 . ?
Se11 Se4 Se3 17(4) 3 3 ?
Se11 Se4 Se3 17(4) 7 7 ?
Se11 Se4 Se3 135(10) 7 3 ?
Se11 Se4 Se3 135(10) 3 7 ?
Se11 Se4 Se5 47(7) 7 8 ?
Se11 Se4 Se5 85(10) 7 . ?
Se11 Se4 Se5 47(7) 3 . ?
Se11 Se4 Se5 85(10) 3 8 ?
Se11 Se4 Se6 17(6) 7 7 ?
Se11 Se4 Se6 139(10) 3 7 ?
Se11 Se4 Se7 15(5) 7 8 ?
Se11 Se4 Se7 118(10) 7 . ?
Se11 Se4 Se7 118(10) 3 8 ?
Se11 Se4 Se7 15(5) 3 . ?
Se11 Se4 Se9 61(5) 3 3 ?
Se11 Se4 Se9 92(9) 3 7 ?
Se11 Se4 Se9 92(9) 7 3 ?
Se11 Se4 Se9 61(5) 7 7 ?
Se11 Se4 Se11 125(10) 7 3 ?
Se11 Se4 Se12 62(9) 7 . ?
Se11 Se4 Se12 62(9) 3 . ?
Se12 Se4 Se6 78(3) . 7 ?
Se3 Se5 Se4 48.4(17) 3 . ?
Se3 Se5 Se5 123(2) 3 2 ?
Se3 Se5 Se5 65(2) 3 3 ?
Se3 Se5 Se7 124(3) 3 2 ?
Se3 Se5 Se9 173(3) 3 . ?
Se4 Se5 Se5 142(3) . 2 ?
Se4 Se5 Se5 90(3) . 3 ?
Se4 Se5 Se7 172(3) . 2 ?
Se4 Se5 Se9 124(3) . . ?
Se5 Se5 Se3 132(3) 7 3 ?
Se5 Se5 Se4 93(3) 7 . ?
Se5 Se5 Se5 93.4(7) 7 3 ?
Se5 Se5 Se5 68(2) 7 2 ?
Se5 Se5 Se5 60.001(2) 2 3 ?
Se5 Se5 Se7 37.0(16) 2 2 ?
Se5 Se5 Se7 84(2) 3 2 ?
Se5 Se5 Se7 92(2) 7 2 ?
Se5 Se5 Se9 64(3) 2 . ?
Se5 Se5 Se9 44(2) 7 . ?
Se5 Se5 Se9 119(3) 3 . ?
Se7 Se5 Se3 36(3) . 3 ?
Se7 Se5 Se4 81(3) . . ?
Se7 Se5 Se5 165(4) . 7 ?
Se7 Se5 Se5 109(3) . 2 ?
Se7 Se5 Se5 73(3) . 3 ?
Se7 Se5 Se7 93(4) . 2 ?
Se7 Se5 Se8 50(3) . . ?
Se7 Se5 Se9 107(4) . 7 ?
Se7 Se5 Se9 150(4) . . ?
Se7 Se5 Se11 59(3) . 3 ?
Se7 Se5 Se12 119(4) . . ?
Se8 Se5 Se3 85(3) . 3 ?
Se8 Se5 Se4 121(4) . . ?
Se8 Se5 Se5 101(2) . 3 ?
Se8 Se5 Se5 143(4) . 7 ?
Se8 Se5 Se5 90(3) . 2 ?
Se8 Se5 Se7 56(3) . 2 ?
Se8 Se5 Se9 100(4) . . ?
Se8 Se5 Se11 104(4) . 3 ?
Se9 Se5 Se3 80(3) 7 3 ?
Se9 Se5 Se4 33(3) 7 . ?
Se9 Se5 Se5 72(3) 7 7 ?
Se9 Se5 Se5 140(3) 7 2 ?
Se9 Se5 Se5 117(4) 7 3 ?
Se9 Se5 Se7 154(4) 7 2 ?
Se9 Se5 Se7 63(3) . 2 ?
Se9 Se5 Se8 127(4) 7 . ?
Se9 Se5 Se9 92(5) 7 . ?
Se9 Se5 Se11 54(4) 7 3 ?
Se11 Se5 Se3 26(2) 3 3 ?
Se11 Se5 Se4 22(3) 3 . ?
Se11 Se5 Se5 138(3) 3 2 ?
Se11 Se5 Se5 79(3) 3 3 ?
Se11 Se5 Se5 112(4) 3 7 ?
Se11 Se5 Se7 151(4) 3 2 ?
Se11 Se5 Se9 146(4) 3 . ?
Se12 Se5 Se3 103(2) . 3 ?
Se12 Se5 Se4 97(3) . . ?
Se12 Se5 Se5 45.6(10) . 2 ?
Se12 Se5 Se5 45.6(10) . 3 ?
Se12 Se5 Se5 48.1(14) . 7 ?
Se12 Se5 Se7 82.7(19) . 2 ?
Se12 Se5 Se8 132(3) . . ?
Se12 Se5 Se9 79(2) . . ?
Se12 Se5 Se9 101(3) . 7 ?
Se12 Se5 Se11 101(3) . 3 ?
Se3 Se6 Se3 178(3) . 11 ?
Se3 Se6 Se5 117.3(17) 11 . ?
Se3 Se6 Se5 61.2(18) . . ?
Se3 Se6 Se6 178(4) . 11 ?
Se3 Se6 Se7 58(2) . 2 ?
Se3 Se6 Se7 146(3) . 12 ?
Se3 Se6 Se8 100(2) 11 2 ?
Se3 Se6 Se8 80(2) . 2 ?
Se3 Se6 Se8 117(3) . 11 ?
Se3 Se6 Se8 99(3) . . ?
Se3 Se6 Se9 163(2) 11 . ?
Se3 Se6 Se9 16(2) . . ?
Se3 Se6 Se11 10(2) . . ?
Se6 Se6 Se3 1.0(18) 11 11 ?
Se6 Se6 Se5 117(2) 11 . ?
Se6 Se6 Se7 122(3) 11 2 ?
Se6 Se6 Se7 32.5(18) 11 12 ?
Se6 Se6 Se8 79(3) 11 . ?
Se6 Se6 Se8 100(2) 11 2 ?
Se6 Se6 Se8 64(2) 11 11 ?
Se6 Se6 Se9 162(3) 11 . ?
Se6 Se6 Se11 171(2) 11 . ?
Se7 Se6 Se3 32.5(16) 12 11 ?
Se7 Se6 Se3 121(3) 2 11 ?
Se7 Se6 Se5 87(2) 12 . ?
Se7 Se6 Se5 57(2) 2 . ?
Se7 Se6 Se7 96(4) 2 12 ?
Se7 Se6 Se8 73(3) 2 . ?
Se7 Se6 Se8 80(2) 12 2 ?
Se7 Se6 Se8 61(3) 2 11 ?
Se7 Se6 Se8 22(3) 2 2 ?
Se7 Se6 Se9 138(2) 12 . ?
Se7 Se6 Se9 67(3) 2 . ?
Se7 Se6 Se11 50(2) 2 . ?
Se8 Se6 Se3 63(2) 11 11 ?
Se8 Se6 Se3 80(3) . 11 ?
Se8 Se6 Se5 71.0(16) 2 . ?
Se8 Se6 Se5 98(2) 11 . ?
Se8 Se6 Se5 38(2) . . ?
Se8 Se6 Se7 53(2) 11 12 ?
Se8 Se6 Se7 49(3) . 12 ?
Se8 Se6 Se8 38(3) 11 2 ?
Se8 Se6 Se8 77(4) . 11 ?
Se8 Se6 Se8 72(3) . 2 ?
Se8 Se6 Se9 89(3) . . ?
Se8 Se6 Se9 127(2) 11 . ?
Se8 Se6 Se11 99(3) . . ?
Se8 Se6 Se11 107(2) 11 . ?
Se9 Se6 Se5 51.3(16) . . ?
Se9 Se6 Se8 89(2) . 2 ?
Se10 Se6 Se3 54(6) . 11 ?
Se10 Se6 Se3 125(4) . . ?
Se10 Se6 Se5 76(4) . . ?
Se10 Se6 Se6 54(5) . 11 ?
Se10 Se6 Se7 71(4) . 2 ?
Se10 Se6 Se7 26(5) . 12 ?
Se10 Se6 Se8 44(2) . . ?
Se10 Se6 Se8 36(2) . 11 ?
Se10 Se6 Se8 54(3) . 2 ?
Se10 Se6 Se9 124(5) . . ?
Se10 Se6 Se11 119(5) . . ?
Se11 Se6 Se3 170(2) . 11 ?
Se11 Se6 Se5 62.9(14) . . ?
Se11 Se6 Se7 142(2) . 12 ?
Se11 Se6 Se8 70(2) . 2 ?
Se11 Se6 Se9 25.6(18) . . ?
Se3 Se7 Se4 46(3) 3 . ?
Se3 Se7 Se5 78(3) 3 3 ?
Se3 Se7 Se5 104(5) 3 . ?
Se3 Se7 Se6 75(4) 3 12 ?
Se3 Se7 Se6 49(3) 3 3 ?
Se3 Se7 Se8 167(5) 3 . ?
Se3 Se7 Se8 86(4) 3 3 ?
Se3 Se7 Se8 120(5) 3 12 ?
Se3 Se7 Se9 33(3) 3 3 ?
Se3 Se7 Se10 88(6) 3 3 ?
Se3 Se7 Se11 38(3) 3 3 ?
Se5 Se7 Se4 64(4) . . ?
Se5 Se7 Se4 84(3) 3 . ?
Se5 Se7 Se5 70(3) . 3 ?
Se5 Se7 Se6 151(5) . 3 ?
Se5 Se7 Se6 96(2) 3 12 ?
Se5 Se7 Se6 165(4) . 12 ?
Se5 Se7 Se8 135(6) . 12 ?
Se5 Se7 Se8 112(4) . 3 ?
Se5 Se7 Se9 72(3) . 3 ?
Se5 Se7 Se9 58(2) 3 3 ?
Se5 Se7 Se10 151(6) . 3 ?
Se5 Se7 Se11 70(3) . 3 ?
Se6 Se7 Se4 94(4) 3 . ?
Se6 Se7 Se4 119(3) 12 . ?
Se6 Se7 Se5 90(3) 3 3 ?
Se6 Se7 Se6 25.9(19) 3 12 ?
Se6 Se7 Se8 73(4) 3 12 ?
Se6 Se7 Se8 61(4) 3 3 ?
Se6 Se7 Se9 79(4) 3 3 ?
Se6 Se7 Se9 103(3) 12 3 ?
Se6 Se7 Se10 40(5) 3 3 ?
Se6 Se7 Se11 86(4) 3 3 ?
Se8 Se7 Se4 127(5) . . ?
Se8 Se7 Se4 151(4) 12 . ?
Se8 Se7 Se4 120(4) 3 . ?
Se8 Se7 Se5 113(5) . 3 ?
Se8 Se7 Se5 47(2) 3 3 ?
Se8 Se7 Se5 76(4) . . ?
Se8 Se7 Se5 122(3) 12 3 ?
Se8 Se7 Se6 109(4) . 12 ?
Se8 Se7 Se6 133(5) . 3 ?
Se8 Se7 Se6 49(3) 12 12 ?
Se8 Se7 Se6 53(3) 3 12 ?
Se8 Se7 Se8 60(5) . 12 ?
Se8 Se7 Se8 77(4) 12 3 ?
Se8 Se7 Se8 106(6) . 3 ?
Se8 Se7 Se9 90(3) 3 3 ?
Se8 Se7 Se9 152(5) 12 3 ?
Se8 Se7 Se9 148(5) . 3 ?
Se8 Se7 Se10 99(6) . 3 ?
Se8 Se7 Se11 135(6) . 3 ?
Se9 Se7 Se4 30(2) 3 . ?
Se10 Se7 Se4 133(6) 3 . ?
Se10 Se7 Se5 87(3) 3 3 ?
Se10 Se7 Se6 17(5) 3 12 ?
Se10 Se7 Se8 41(4) 3 3 ?
Se10 Se7 Se8 45(3) 3 12 ?
Se10 Se7 Se9 111(5) 3 3 ?
Se10 Se7 Se11 125(7) 3 3 ?
Se11 Se7 Se4 8(3) 3 . ?
Se11 Se7 Se5 80(3) 3 3 ?
Se11 Se7 Se6 112(4) 3 12 ?
Se11 Se7 Se8 113(4) 3 3 ?
Se11 Se7 Se8 149(5) 3 12 ?
Se11 Se7 Se9 24(2) 3 3 ?
Se3 Se8 Se6 147(3) . 3 ?
Se3 Se8 Se8 71(3) . 11 ?
Se5 Se8 Se3 72(2) . . ?
Se5 Se8 Se6 79(3) . 3 ?
Se5 Se8 Se6 139(4) . 11 ?
Se5 Se8 Se6 102(3) . . ?
Se5 Se8 Se7 172(5) . 12 ?
Se5 Se8 Se7 77(3) . 2 ?
Se5 Se8 Se8 122(4) . 11 ?
Se5 Se8 Se10 94(4) . 3 ?
Se6 Se8 Se3 67(3) 11 . ?
Se6 Se8 Se3 30.4(12) . . ?
Se6 Se8 Se6 142(3) 11 3 ?
Se6 Se8 Se6 167(4) . 3 ?
Se6 Se8 Se6 37(3) . 11 ?
Se6 Se8 Se7 46(3) . 2 ?
Se6 Se8 Se8 55(2) . 11 ?
Se6 Se8 Se8 48(2) 11 11 ?
Se6 Se8 Se10 123(4) 11 3 ?
Se6 Se8 Se10 146(6) . 3 ?
Se7 Se8 Se3 35(3) 2 . ?
Se7 Se8 Se3 125(5) . . ?
Se7 Se8 Se3 112(5) 12 . ?
Se7 Se8 Se5 55(4) . . ?
Se7 Se8 Se6 46(4) 12 11 ?
Se7 Se8 Se6 95(4) 12 3 ?
Se7 Se8 Se6 24(3) . 3 ?
Se7 Se8 Se6 73(4) 2 11 ?
Se7 Se8 Se6 155(5) . . ?
Se7 Se8 Se6 166(5) . 11 ?
Se7 Se8 Se6 82(5) 12 . ?
Se7 Se8 Se6 123(4) 2 3 ?
Se7 Se8 Se7 113(6) . 2 ?
Se7 Se8 Se7 102(5) 12 2 ?
Se7 Se8 Se7 120(5) . 12 ?
Se7 Se8 Se8 73(6) . 12 ?
Se7 Se8 Se8 48(2) 2 11 ?
Se7 Se8 Se8 126(4) . 11 ?
Se7 Se8 Se8 55(4) 12 11 ?
Se7 Se8 Se10 111(5) 2 3 ?
Se7 Se8 Se10 43(3) . 3 ?
Se7 Se8 Se10 79(3) 12 3 ?
Se8 Se8 Se3 153(6) 12 . ?
Se8 Se8 Se5 128(8) 12 . ?
Se8 Se8 Se6 93(6) 12 11 ?
Se8 Se8 Se6 49(5) 12 3 ?
Se8 Se8 Se6 127(7) 12 . ?
Se8 Se8 Se6 114(2) 11 3 ?
Se8 Se8 Se7 46(4) 12 12 ?
Se8 Se8 Se7 124(3) 12 2 ?
Se8 Se8 Se8 82(5) 12 11 ?
Se8 Se8 Se10 36(4) 12 3 ?
Se10 Se8 Se3 145(4) 3 . ?
Se10 Se8 Se3 58(3) . . ?
Se10 Se8 Se5 126(4) . . ?
Se10 Se8 Se6 136(8) . 3 ?
Se10 Se8 Se6 23(2) 3 3 ?
Se10 Se8 Se6 28(5) . 11 ?
Se10 Se8 Se6 34(5) . . ?
Se10 Se8 Se7 149(10) . . ?
Se10 Se8 Se7 50(3) . 2 ?
Se10 Se8 Se7 55(4) . 12 ?
Se10 Se8 Se8 23(7) . 11 ?
Se10 Se8 Se8 96(7) . 12 ?
Se10 Se8 Se8 92(4) 3 11 ?
Se10 Se8 Se10 113(10) . 3 ?
Se3 Se9 Se3 120(5) . 9 ?
Se3 Se9 Se5 63(3) . 2 ?
Se3 Se9 Se5 75(3) . . ?
Se3 Se9 Se5 131(4) . 7 ?
Se3 Se9 Se7 30.4(17) 9 7 ?
Se3 Se9 Se7 29(2) . 2 ?
Se3 Se9 Se7 144(5) . 7 ?
Se3 Se9 Se9 85(5) . 9 ?
Se3 Se9 Se11 113(7) . 9 ?
Se3 Se9 Se12 92(3) . . ?
Se3 Se9 Se12 72.6(18) 9 . ?
Se4 Se9 Se3 83(5) 2 . ?
Se4 Se9 Se3 43(4) 2 9 ?
Se4 Se9 Se5 99(7) 2 7 ?
Se4 Se9 Se5 67(6) 2 2 ?
Se4 Se9 Se5 125(7) 2 . ?
Se4 Se9 Se7 73(4) 2 7 ?
Se4 Se9 Se7 78(5) 2 2 ?
Se4 Se9 Se9 30(6) 2 9 ?
Se4 Se9 Se11 35(4) 2 9 ?
Se4 Se9 Se12 94(7) 2 . ?
Se5 Se9 Se3 111(3) . 9 ?
Se5 Se9 Se3 59(3) 7 9 ?
Se5 Se9 Se3 71(2) 2 9 ?
Se5 Se9 Se5 57(2) . 2 ?
Se5 Se9 Se5 64(3) 7 . ?
Se5 Se9 Se5 72(3) 7 2 ?
Se5 Se9 Se7 103(4) 7 2 ?
Se5 Se9 Se7 58.6(19) . 2 ?
Se5 Se9 Se7 96(3) . 7 ?
Se5 Se9 Se7 82(2) 2 7 ?
Se5 Se9 Se7 35.1(18) 2 2 ?
Se5 Se9 Se7 33(2) 7 7 ?
Se5 Se9 Se9 76(3) 7 9 ?
Se5 Se9 Se12 38.1(13) 2 . ?
Se5 Se9 Se12 38.7(13) . . ?
Se5 Se9 Se12 38.8(19) 7 . ?
Se7 Se9 Se3 102(3) 2 9 ?
Se7 Se9 Se7 117(3) 2 7 ?
Se7 Se9 Se12 63.0(19) 7 . ?
Se7 Se9 Se12 65(2) 2 . ?
Se9 Se9 Se3 36(3) 9 9 ?
Se9 Se9 Se5 42(3) 9 2 ?
Se9 Se9 Se5 98(3) 9 . ?
Se9 Se9 Se7 66(4) 9 2 ?
Se9 Se9 Se7 61(4) 9 7 ?
Se9 Se9 Se12 64.6(18) 9 . ?
Se11 Se9 Se3 42(5) . . ?
Se11 Se9 Se3 8(3) 9 9 ?
Se11 Se9 Se3 78(6) . 9 ?
Se11 Se9 Se4 44(5) . 2 ?
Se11 Se9 Se5 112(6) . 7 ?
Se11 Se9 Se5 91(5) . . ?
Se11 Se9 Se5 66(3) 9 7 ?
Se11 Se9 Se5 114(4) 9 . ?
Se11 Se9 Se5 68(4) 9 2 ?
Se11 Se9 Se5 43(3) . 2 ?
Se11 Se9 Se7 105(7) . 7 ?
Se11 Se9 Se7 35(5) . 2 ?
Se11 Se9 Se7 38(3) 9 7 ?
Se11 Se9 Se7 96(5) 9 2 ?
Se11 Se9 Se9 30(3) 9 9 ?
Se11 Se9 Se9 44(5) . 9 ?
Se11 Se9 Se11 71(8) . 9 ?
Se11 Se9 Se12 75(3) 9 . ?
Se11 Se9 Se12 81(4) . . ?
Se3 Se10 Se3 131(8) 11 . ?
Se3 Se10 Se7 119(2) 11 . ?
Se3 Se10 Se7 119(2) . 11 ?
Se3 Se10 Se7 92.3(18) 11 11 ?
Se3 Se10 Se7 92.3(18) . . ?
Se3 Se10 Se8 80(2) 11 12 ?
Se3 Se10 Se8 80(2) . 2 ?
Se3 Se10 Se8 135(3) 11 2 ?
Se3 Se10 Se8 135(3) . 12 ?
Se6 Se10 Se3 29.4(15) . . ?
Se6 Se10 Se3 29.4(15) 11 11 ?
Se6 Se10 Se3 101(9) 11 . ?
Se6 Se10 Se3 101(9) . 11 ?
Se6 Se10 Se6 72(10) 11 . ?
Se6 Se10 Se7 129.9(17) 11 . ?
Se6 Se10 Se7 112(2) 11 11 ?
Se6 Se10 Se7 137(10) . 12 ?
Se6 Se10 Se7 112(2) . . ?
Se6 Se10 Se7 129.9(17) . 11 ?
Se6 Se10 Se7 69(3) . 2 ?
Se6 Se10 Se7 69(3) 11 12 ?
Se6 Se10 Se7 137(10) 11 2 ?
Se6 Se10 Se8 101(4) 11 11 ?
Se6 Se10 Se8 101(4) . . ?
Se6 Se10 Se8 145(3) . 12 ?
Se6 Se10 Se8 116(6) . 11 ?
Se6 Se10 Se8 104(2) 11 12 ?
Se6 Se10 Se8 145(3) 11 2 ?
Se6 Se10 Se8 104(2) . 2 ?
Se6 Se10 Se8 116(6) 11 . ?
Se7 Se10 Se3 43(3) 12 11 ?
Se7 Se10 Se3 43(3) 2 . ?
Se7 Se10 Se3 158(5) 2 11 ?
Se7 Se10 Se3 158(5) 12 . ?
Se7 Se10 Se7 81(5) 12 . ?
Se7 Se10 Se7 102(6) . 11 ?
Se7 Se10 Se7 154(10) 12 2 ?
Se7 Se10 Se7 83(5) 12 11 ?
Se7 Se10 Se7 81(5) 2 11 ?
Se7 Se10 Se7 83(5) 2 . ?
Se7 Se10 Se8 119(9) 12 2 ?
Se7 Se10 Se8 38(3) 2 2 ?
Se7 Se10 Se8 38(3) 12 12 ?
Se7 Se10 Se8 119(9) 2 12 ?
Se8 Se10 Se3 88(3) . . ?
Se8 Se10 Se3 88(3) 11 11 ?
Se8 Se10 Se3 112(3) . 11 ?
Se8 Se10 Se3 112(3) 11 . ?
Se8 Se10 Se7 90(5) . 2 ?
Se8 Se10 Se7 118(10) 11 . ?
Se8 Se10 Se7 16(5) 11 11 ?
Se8 Se10 Se7 90(5) 11 12 ?
Se8 Se10 Se7 84(5) 2 . ?
Se8 Se10 Se7 118(10) . 11 ?
Se8 Se10 Se7 80(4) 11 2 ?
Se8 Se10 Se7 84(5) 12 11 ?
Se8 Se10 Se7 44(3) 2 11 ?
Se8 Se10 Se7 16(5) . . ?
Se8 Se10 Se7 44(3) 12 . ?
Se8 Se10 Se7 80(4) . 12 ?
Se8 Se10 Se8 48(5) 11 2 ?
Se8 Se10 Se8 99(9) . 2 ?
Se8 Se10 Se8 133(10) . 11 ?
Se8 Se10 Se8 48(5) . 12 ?
Se8 Se10 Se8 99(9) 11 12 ?
Se8 Se10 Se8 99(8) 12 2 ?
Se3 Se11 Se3 165(4) . 9 ?
Se3 Se11 Se5 101.8(19) 9 . ?
Se3 Se11 Se5 102(5) . 2 ?
Se3 Se11 Se5 68(3) . . ?
Se3 Se11 Se5 113(4) . 7 ?
Se3 Se11 Se6 12(3) . . ?
Se3 Se11 Se7 55(4) . 2 ?
Se3 Se11 Se9 89(7) . . ?
Se3 Se11 Se9 159(7) . 9 ?
Se3 Se11 Se11 156(6) . 9 ?
Se3 Se11 Se12 103(4) . . ?
Se3 Se11 Se12 70.9(17) 9 . ?
Se4 Se11 Se3 147(8) 2 . ?
Se4 Se11 Se3 30(9) 2 9 ?
Se4 Se11 Se5 111(10) 2 2 ?
Se4 Se11 Se5 125(9) 2 . ?
Se4 Se11 Se5 73(10) 2 7 ?
Se4 Se11 Se6 156(9) 2 . ?
Se4 Se11 Se7 157(7) 2 2 ?
Se4 Se11 Se9 53(7) 2 9 ?
Se4 Se11 Se9 75(7) 2 . ?
Se4 Se11 Se11 28(9) 2 9 ?
Se4 Se11 Se12 100(10) 2 . ?
Se5 Se11 Se3 53(2) 7 9 ?
Se5 Se11 Se3 82(3) 2 9 ?
Se5 Se11 Se5 51.9(19) 7 . ?
Se5 Se11 Se5 73(2) 2 7 ?
Se5 Se11 Se5 59(2) 2 . ?
Se5 Se11 Se6 93(3) 2 . ?
Se5 Se11 Se12 37.6(10) 7 . ?
Se5 Se11 Se12 36.3(10) . . ?
Se5 Se11 Se12 37.3(14) 2 . ?
Se6 Se11 Se3 172.2(19) . 9 ?
Se6 Se11 Se5 70(2) . . ?
Se6 Se11 Se5 120(3) . 7 ?
Se6 Se11 Se12 102(2) . . ?
Se7 Se11 Se3 132(3) 2 9 ?
Se7 Se11 Se5 108(3) 2 7 ?
Se7 Se11 Se5 51(2) 2 2 ?
Se7 Se11 Se5 62(2) 2 . ?
Se7 Se11 Se6 44(3) 2 . ?
Se7 Se11 Se12 73(2) 2 . ?
Se9 Se11 Se3 76(6) . 9 ?
Se9 Se11 Se3 33(4) 9 9 ?
Se9 Se11 Se5 63(4) . . ?
Se9 Se11 Se5 73(4) 9 7 ?
Se9 Se11 Se5 42(4) . 7 ?
Se9 Se11 Se5 106(3) 9 . ?
Se9 Se11 Se5 111(4) . 2 ?
Se9 Se11 Se5 60(4) 9 2 ?
Se9 Se11 Se6 147(5) 9 . ?
Se9 Se11 Se6 100(7) . . ?
Se9 Se11 Se7 105(5) 9 2 ?
Se9 Se11 Se7 121(7) . 2 ?
Se9 Se11 Se9 106(7) . 9 ?
Se9 Se11 Se11 42(4) 9 9 ?
Se9 Se11 Se11 67(6) . 9 ?
Se9 Se11 Se12 73(3) . . ?
Se9 Se11 Se12 70(3) 9 . ?
Se11 Se11 Se3 9(3) 9 9 ?
Se11 Se11 Se5 100(2) 9 . ?
Se11 Se11 Se5 88(4) 9 2 ?
Se11 Se11 Se5 49(2) 9 7 ?
Se11 Se11 Se6 167(4) 9 . ?
Se11 Se11 Se7 139(4) 9 2 ?
Se11 Se11 Se12 72.2(18) 9 . ?
Se5 Se12 Se5 100(3) . 8 ?
Se5 Se12 Se5 168(3) . 9 ?
Se5 Se12 Se5 88.7(19) 9 7 ?
Se5 Se12 Se5 100(3) 9 3 ?
Se5 Se12 Se5 84(3) . 7 ?
Se5 Se12 Se5 88.7(19) 2 3 ?
Se5 Se12 Se5 88.7(19) 8 7 ?
Se5 Se12 Se5 100(3) 2 7 ?
Se5 Se12 Se5 168(3) 8 2 ?
Se5 Se12 Se5 84(3) 8 3 ?
Se5 Se12 Se5 88.7(19) 9 8 ?
Se5 Se12 Se5 168(3) 7 3 ?
Se5 Se12 Se5 88.7(19) . 2 ?
Se5 Se12 Se5 84(3) 9 2 ?
Se5 Se12 Se5 88.7(19) . 3 ?
Se5 Se12 Se9 66(3) 9 8 ?
Se5 Se12 Se9 66(3) 2 . ?
Se5 Se12 Se9 124(3) 9 3 ?
Se5 Se12 Se9 141(2) 3 . ?
Se5 Se12 Se9 40(2) 2 9 ?
Se5 Se12 Se9 106(2) 2 8 ?
Se5 Se12 Se9 63(2) 3 3 ?
Se5 Se12 Se9 141(2) 7 8 ?
Se5 Se12 Se9 63(2) 9 9 ?
Se5 Se12 Se9 40(2) 3 8 ?
Se5 Se12 Se9 124(3) 3 9 ?
Se5 Se12 Se9 141(2) . 2 ?
Se5 Se12 Se9 141(2) 2 3 ?
Se5 Se12 Se9 40(2) 9 2 ?
Se5 Se12 Se9 106(2) 9 . ?
Se5 Se12 Se9 106(2) 8 2 ?
Se5 Se12 Se9 124(3) . 8 ?
Se5 Se12 Se9 63(2) 2 2 ?
Se5 Se12 Se9 141(2) 8 9 ?
Se5 Se12 Se9 124(3) 7 2 ?
Se5 Se12 Se9 66(3) 7 9 ?
Se5 Se12 Se9 66(3) 3 2 ?
Se5 Se12 Se9 66(3) . 3 ?
Se5 Se12 Se9 40(2) . 7 ?
Se5 Se12 Se9 40(2) 8 3 ?
Se5 Se12 Se9 141(2) 9 7 ?
Se5 Se12 Se9 106(2) 7 3 ?
Se5 Se12 Se9 66(3) 8 7 ?
Se5 Se12 Se9 63(2) . . ?
Se5 Se12 Se9 124(3) 2 7 ?
Se5 Se12 Se9 124(3) 8 . ?
Se5 Se12 Se9 63(2) 7 7 ?
Se5 Se12 Se9 40(2) 7 . ?
Se5 Se12 Se9 106(2) 3 7 ?
Se5 Se12 Se9 106(2) . 9 ?
Se5 Se12 Se9 63(2) 8 8 ?
Se9 Se12 Se9 70(4) 8 3 ?
Se9 Se12 Se9 51(4) 8 2 ?
Se9 Se12 Se9 70(4) 7 . ?
Se9 Se12 Se9 119.8(3) 2 3 ?
Se9 Se12 Se9 171(4) 8 . ?
Se9 Se12 Se9 51(4) 7 3 ?
Se9 Se12 Se9 70(4) 2 9 ?
Se9 Se12 Se9 171(4) 9 3 ?
Se9 Se12 Se9 119.8(3) 8 9 ?
Se9 Se12 Se9 119.8(3) 7 9 ?
Se9 Se12 Se9 119.8(3) 2 . ?
Se9 Se12 Se9 119.8(3) 8 7 ?
Se9 Se12 Se9 51(4) 9 . ?
Se9 Se12 Se9 171(4) 2 7 ?
Se9 Se12 Se9 119.8(3) 3 . ?

loop_
_geom_bond_atom_site_label_1
_geom_bond_atom_site_label_2
_geom_bond_distance
_geom_bond_site_symmetry_2
_geom_bond_publ_flag
Sn1 Se1 2.5563(5) 7 ?
Sn1 Se1 2.5563(5) 3 ?
Sn1 Se2 2.5080(5) 4_654 ?
Sn1 Se2 2.5080(5) 11_655 ?
Se1 Sn2 3.0300(4) . ?
Se1 B1 2.004(4) 7 ?
Se2 B2 1.996(4) . ?
B1 B1 1.782(6) 3_665 ?
B1 B1 1.782(6) 2_655 ?
B1 B2 1.788(5) . ?
B1 B2 1.800(6) 12 ?
B1 B2 1.788(6) 11_655 ?
B2 B2 1.777(9) 12 ?
B2 B2 1.792(9) 11_655 ?
Se3 Se4 1.37(4) 2 ?
Se3 Se5 1.81(3) . ?
Se3 Se5 1.65(4) 2 ?
Se3 Se6 0.88(3) . ?
Se3 Se6 1.79(6) 11 ?
Se3 Se7 1.00(5) 2 ?
Se3 Se8 1.72(5) . ?
Se3 Se9 1.90(6) 9 ?
Se3 Se9 1.12(7) . ?
Se3 Se10 1.47(5) . ?
Se3 Se11 0.75(5) . ?
Se3 Se11 1.92(9) 9 ?
Se4 Se5 1.69(10) 8 ?
Se4 Se5 1.69(10) . ?
Se4 Se6 2.24(3) 7 ?
Se4 Se7 1.87(6) 8 ?
Se4 Se7 1.87(6) . ?
Se4 Se9 0.94(7) 7 ?
Se4 Se9 0.94(7) 3 ?
Se4 Se11 0.68(5) 3 ?
Se4 Se11 0.68(5) 7 ?
Se4 Se12 2.20(11) . ?
Se5 Se5 1.63(6) 7 ?
Se5 Se5 1.71(5) 2 ?
Se5 Se5 1.71(5) 3 ?
Se5 Se7 1.10(4) . ?
Se5 Se7 1.74(5) 2 ?
Se5 Se8 1.30(6) . ?
Se5 Se9 1.74(5) . ?
Se5 Se9 1.26(5) 7 ?
Se5 Se11 1.33(4) 3 ?
Se5 Se12 1.22(3) . ?
Se6 Se6 0.91(5) 11 ?
Se6 Se7 1.77(5) 12 ?
Se6 Se7 1.12(5) 2 ?
Se6 Se8 1.48(7) 11 ?
Se6 Se8 1.96(5) 2 ?
Se6 Se8 1.35(6) . ?
Se6 Se9 1.94(7) . ?
Se6 Se10 0.77(7) . ?
Se6 Se11 1.60(6) . ?
Se7 Se8 1.48(5) 3 ?
Se7 Se8 1.02(5) . ?
Se7 Se8 1.35(7) 12 ?
Se7 Se9 1.82(8) 3 ?
Se7 Se10 1.13(4) 3 ?
Se7 Se11 1.22(6) 3 ?
Se8 Se8 1.22(8) 12 ?
Se8 Se8 1.77(12) 11 ?
Se8 Se10 1.63(8) 3 ?
Se8 Se10 0.97(7) . ?
Se9 Se9 1.64(12) 9 ?
Se9 Se11 1.18(7) 9 ?
Se9 Se11 0.85(6) . ?
Se9 Se12 1.92(4) . ?
Se11 Se11 1.21(12) 9 ?
Se11 Se12 1.98(2) . ?

loop_
_geom_torsion_atom_site_label_1
_geom_torsion_atom_site_label_2
_geom_torsion_atom_site_label_3
_geom_torsion_atom_site_label_4
_geom_torsion
_geom_torsion_site_symmetry_1
_geom_torsion_site_symmetry_2
_geom_torsion_site_symmetry_3
_geom_torsion_site_symmetry_4
_geom_torsion_publ_flag
Se1 B1 B2 Se2 0.4(4) 7 . . . ?
Se1 B1 B2 B1 -146.8(3) 7 . . 12 ?
Se1 B1 B2 B1 150.2(3) 7 . . 11_655 ?
Se1 B1 B2 B2 -108.9(3) 7 . . 12 ?
Se1 B1 B2 B2 113.1(3) 7 . . 11_655 ?
B1 B1 B2 Se2 -150.6(3) 2_655 . . . ?
B1 B1 B2 Se2 146.0(3) 3_665 . . . ?
B1 B1 B2 B1 -0.8(4) 2_655 . . 11_655 ?
B1 B1 B2 B1 -1.2(4) 3_665 . . 12 ?
B1 B1 B2 B1 -64.2(4) 3_665 . . 11_655 ?
B1 B1 B2 B1 62.3(4) 2_655 . . 12 ?
B1 B1 B2 B2 36.7(3) 3_665 . . 12 ?
B1 B1 B2 B2 -37.9(3) 2_655 . . 11_655 ?
B1 B1 B2 B2 -101.4(3) 3_665 . . 11_655 ?
B1 B1 B2 B2 100.2(3) 2_655 . . 12 ?
B2 B1 B2 Se2 -112.7(2) 11_655 . . . ?
B2 B1 B2 Se2 109.3(2) 12 . . . ?
B2 B1 B2 B1 -37.9(3) 12 . . 12 ?
B2 B1 B2 B1 37.1(3) 11_655 . . 11_655 ?
B2 B1 B2 B1 -100.9(3) 12 . . 11_655 ?
B2 B1 B2 B1 100.1(3) 11_655 . . 12 ?
B2 B1 B2 B2 -138.0(2) 12 . . 11_655 ?
B2 B1 B2 B2 138.0(2) 11_655 . . 12 ?
Se3 Se4 Se5 Se3 163(4) 7 . . 3 ?
Se3 Se4 Se5 Se5 -56(2) 3 . . 3 ?
Se3 Se4 Se5 Se5 -149.3(18) 3 . . 7 ?
Se3 Se4 Se5 Se5 107(2) 7 . . 3 ?
Se3 Se4 Se5 Se5 71(4) 7 . . 2 ?
Se3 Se4 Se5 Se5 -92(4) 3 . . 2 ?
Se3 Se4 Se5 Se5 14(2) 7 . . 7 ?
Se3 Se4 Se5 Se7 -180(4) 7 . . . ?
Se3 Se4 Se5 Se7 17(3) 3 . . . ?
Se3 Se4 Se5 Se8 47(3) 3 . . . ?
Se3 Se4 Se5 Se8 -149(4) 7 . . . ?
Se3 Se4 Se5 Se9 159(7) 3 . . 7 ?
Se3 Se4 Se5 Se9 -38(5) 7 . . 7 ?
Se3 Se4 Se5 Se9 178(3) 3 . . . ?
Se3 Se4 Se5 Se9 -19(4) 7 . . . ?
Se3 Se4 Se5 Se11 166(8) 7 . . 3 ?
Se3 Se4 Se5 Se11 3(5) 3 . . 3 ?
Se3 Se4 Se5 Se12 62(3) 7 . . . ?
Se3 Se4 Se5 Se12 -101(3) 3 . . . ?
Se3 Se4 Se7 Se3 150(6) 7 . . 3 ?
Se3 Se4 Se7 Se5 71(5) 7 . . 3 ?
Se3 Se4 Se7 Se5 -79(3) 3 . . 3 ?
Se3 Se4 Se7 Se5 0(5) 7 . . . ?
Se3 Se4 Se7 Se5 -150(5) 3 . . . ?
Se3 Se4 Se7 Se6 160(4) 7 . . 3 ?
Se3 Se4 Se7 Se6 14(4) 3 . . 12 ?
Se3 Se4 Se7 Se6 164(3) 7 . . 12 ?
Se3 Se4 Se7 Se6 10(3) 3 . . 3 ?
Se3 Se4 Se7 Se8 -44(8) 7 . . . ?
Se3 Se4 Se7 Se8 -48(6) 3 . . 3 ?
Se3 Se4 Se7 Se8 166(7) 3 . . . ?
Se3 Se4 Se7 Se8 102(5) 7 . . 3 ?
Se3 Se4 Se7 Se8 -138(11) 7 . . 12 ?
Se3 Se4 Se7 Se8 72(10) 3 . . 12 ?
Se3 Se4 Se7 Se9 -49(4) 3 . . 3 ?
Se3 Se4 Se7 Se9 101(9) 7 . . 3 ?
Se3 Se4 Se7 Se10 150(4) 7 . . 3 ?
Se3 Se4 Se7 Se10 0(6) 3 . . 3 ?
Se3 Se4 Se7 Se11 -12(22) 3 . . 3 ?
Se3 Se4 Se7 Se11 138(28) 7 . . 3 ?
Se3 Se5 Se7 Se4 22(3) 3 . . . ?
Se3 Se5 Se7 Se5 -71(3) 3 . . 3 ?
Se3 Se5 Se7 Se6 -84(19) 3 . . 12 ?
Se3 Se5 Se7 Se6 -22(7) 3 . . 3 ?
Se3 Se5 Se7 Se8 167(6) 3 . . . ?
Se3 Se5 Se7 Se8 174(9) 3 . . 12 ?
Se3 Se5 Se7 Se8 -91(5) 3 . . 3 ?
Se3 Se5 Se7 Se9 -9(3) 3 . . 3 ?
Se3 Se5 Se7 Se10 -111(14) 3 . . 3 ?
Se3 Se5 Se7 Se11 16(3) 3 . . 3 ?
Se3 Se5 Se8 Se3 -174.4(18) 3 . . . ?
Se3 Se5 Se8 Se6 177(6) 3 . . 11 ?
Se3 Se5 Se8 Se6 -10.1(14) 3 . . 3 ?
Se3 Se5 Se8 Se6 -177(3) 3 . . . ?
Se3 Se5 Se8 Se7 -8(3) 3 . . . ?
Se3 Se5 Se8 Se7 -138(3) 3 . . 2 ?
Se3 Se5 Se8 Se8 -14(3) 3 . . 12 ?
Se3 Se5 Se8 Se8 -122(2) 3 . . 11 ?
Se3 Se5 Se8 Se10 -27(4) 3 . . 3 ?
Se3 Se5 Se8 Se10 -150(10) 3 . . . ?
Se3 Se5 Se12 Se5 173.4(19) 3 . . 9 ?
Se3 Se5 Se12 Se5 -136(3) 3 . . 7 ?
Se3 Se5 Se12 Se5 35(3) 3 . . 3 ?
Se3 Se5 Se12 Se5 -48.7(17) 3 . . 8 ?
Se3 Se5 Se12 Se5 123.6(14) 3 . . 2 ?
Se3 Se5 Se12 Se9 -82(4) 3 . . 7 ?
Se3 Se5 Se12 Se9 83(4) 3 . . 2 ?
Se3 Se5 Se12 Se9 15(3) 3 . . 8 ?
Se3 Se5 Se12 Se9 -26(2) 3 . . 3 ?
Se3 Se5 Se12 Se9 -172(3) 3 . . . ?
Se3 Se5 Se12 Se9 160(3) 3 . . 9 ?
Se3 Se6 Se8 Se3 180(3) 11 . . . ?
Se3 Se6 Se8 Se5 6(4) . . . . ?
Se3 Se6 Se8 Se5 -174(3) 11 . . . ?
Se3 Se6 Se8 Se6 179(3) . . . 11 ?
Se3 Se6 Se8 Se6 -89(19) . . . 3 ?
Se3 Se6 Se8 Se6 91(18) 11 . . 3 ?
Se3 Se6 Se8 Se6 -1.0(16) 11 . . 11 ?
Se3 Se6 Se8 Se7 127(3) 11 . . 2 ?
Se3 Se6 Se8 Se7 -168(3) . . . 12 ?
Se3 Se6 Se8 Se7 165(13) 11 . . . ?
Se3 Se6 Se8 Se7 12(2) 11 . . 12 ?
Se3 Se6 Se8 Se7 -15(14) . . . . ?
Se3 Se6 Se8 Se7 -53(3) . . . 2 ?
Se3 Se6 Se8 Se8 -116(3) . . . 11 ?
Se3 Se6 Se8 Se8 -157(3) . . . 12 ?
Se3 Se6 Se8 Se8 64(2) 11 . . 11 ?
Se3 Se6 Se8 Se8 23(3) 11 . . 12 ?
Se3 Se6 Se8 Se10 -132(7) . . . . ?
Se3 Se6 Se8 Se10 48(7) 11 . . . ?
Se3 Se6 Se8 Se10 69(6) 11 . . 3 ?
Se3 Se6 Se8 Se10 -111(6) . . . 3 ?
Se3 Se6 Se10 Se3 -179(2) 11 . . . ?
Se3 Se6 Se10 Se3 179(2) . . . 11 ?
Se3 Se6 Se10 Se6 -1(2) 11 . . 11 ?
Se3 Se6 Se10 Se6 178(5) . . . 11 ?
Se3 Se6 Se10 Se7 51(5) . . . . ?
Se3 Se6 Se10 Se7 -78(8) . . . 11 ?
Se3 Se6 Se10 Se7 151(6) . . . 12 ?
Se3 Se6 Se10 Se7 -28(6) 11 . . 12 ?
Se3 Se6 Se10 Se7 -128(4) 11 . . . ?
Se3 Se6 Se10 Se7 -22(3) . . . 2 ?
Se3 Se6 Se10 Se7 103(7) 11 . . 11 ?
Se3 Se6 Se10 Se7 159(2) 11 . . 2 ?
Se3 Se6 Se10 Se8 -89(13) 11 . . 12 ?
Se3 Se6 Se10 Se8 93(8) 11 . . 11 ?
Se3 Se6 Se10 Se8 -115(6) 11 . . . ?
Se3 Se6 Se10 Se8 -38(4) . . . 2 ?
Se3 Se6 Se10 Se8 63(7) . . . . ?
Se3 Se6 Se10 Se8 143(3) 11 . . 2 ?
Se3 Se6 Se10 Se8 -88(8) . . . 11 ?
Se3 Se6 Se10 Se8 90(13) . . . 12 ?
Se3 Se6 Se11 Se3 -171(14) 11 . . . ?
Se3 Se6 Se11 Se4 -55(15) . . . 2 ?
Se3 Se6 Se11 Se4 134(14) 11 . . 2 ?
Se3 Se6 Se11 Se5 -38(9) 11 . . 2 ?
Se3 Se6 Se11 Se5 61(10) . . . 7 ?
Se3 Se6 Se11 Se5 -111(9) 11 . . 7 ?
Se3 Se6 Se11 Se5 77(10) . . . . ?
Se3 Se6 Se11 Se5 -94(9) 11 . . . ?
Se3 Se6 Se11 Se5 133(11) . . . 2 ?
Se3 Se6 Se11 Se7 -25(9) 11 . . 2 ?
Se3 Se6 Se11 Se7 146(11) . . . 2 ?
Se3 Se6 Se11 Se9 21(9) . . . . ?
Se3 Se6 Se11 Se9 -5(13) 11 . . 9 ?
Se3 Se6 Se11 Se9 -150(9) 11 . . . ?
Se3 Se6 Se11 Se9 166(13) . . . 9 ?
Se3 Se6 Se11 Se11 37(15) . . . 9 ?
Se3 Se6 Se11 Se11 -134(13) 11 . . 9 ?
Se3 Se6 Se11 Se12 96(10) . . . . ?
Se3 Se6 Se11 Se12 -75(9) 11 . . . ?
Se3 Se7 Se8 Se3 106(26) 3 . . . ?
Se3 Se7 Se8 Se5 90(27) 3 . . . ?
Se3 Se7 Se8 Se6 -101(31) 3 . . 11 ?
Se3 Se7 Se8 Se6 115(27) 3 . . . ?
Se3 Se7 Se8 Se6 -95(27) 3 . . 3 ?
Se3 Se7 Se8 Se7 144(25) 3 . . 2 ?
Se3 Se7 Se8 Se7 -96(27) 3 . . 12 ?
Se3 Se7 Se8 Se8 -95(27) 3 . . 12 ?
Se3 Se7 Se8 Se8 -162(23) 3 . . 11 ?
Se3 Se7 Se8 Se10 -119(27) 3 . . 3 ?
Se3 Se7 Se8 Se10 -168(20) 3 . . . ?
Se3 Se8 Se10 Se3 -133(11) . . . 11 ?
Se3 Se8 Se10 Se6 -26(3) . . . . ?
Se3 Se8 Se10 Se6 -101(11) . . . 11 ?
Se3 Se8 Se10 Se7 -162(8) . . . 12 ?
Se3 Se8 Se10 Se7 43(3) . . . 2 ?
Se3 Se8 Se10 Se7 107(11) . . . . ?
Se3 Se8 Se10 Se7 122(5) . . . 11 ?
Se3 Se8 Se10 Se8 80(2) . . . 2 ?
Se3 Se8 Se10 Se8 174(4) . . . 12 ?
Se3 Se8 Se10 Se8 118(4) . . . 11 ?
Se3 Se9 Se11 Se3 -177(3) . . . 9 ?
Se3 Se9 Se11 Se3 177(3) 9 . . . ?
Se3 Se9 Se11 Se4 -31(9) 9 . . 2 ?
Se3 Se9 Se11 Se4 151(9) . . . 2 ?
Se3 Se9 Se11 Se5 111(2) 9 . . . ?
Se3 Se9 Se11 Se5 -66(3) . . . . ?
Se3 Se9 Se11 Se5 -128(5) . . . 7 ?
Se3 Se9 Se11 Se5 49(4) 9 . . 7 ?
Se3 Se9 Se11 Se5 75(5) 9 . . 2 ?
Se3 Se9 Se11 Se5 -102(6) . . . 2 ?
Se3 Se9 Se11 Se6 173.0(19) 9 . . . ?
Se3 Se9 Se11 Se6 -4(2) . . . . ?
Se3 Se9 Se11 Se7 -46(6) . . . 2 ?
Se3 Se9 Se11 Se7 131(6) 9 . . 2 ?
Se3 Se9 Se11 Se9 -166(6) . . . 9 ?
Se3 Se9 Se11 Se9 12(4) 9 . . 9 ?
Se3 Se9 Se11 Se11 179(3) . . . 9 ?
Se3 Se9 Se11 Se11 -3.2(15) 9 . . 9 ?
Se3 Se9 Se11 Se12 73.9(12) 9 . . . ?
Se3 Se9 Se11 Se12 -104(3) . . . . ?
Se4 Se3 Se6 Se5 141(20) 2 . . . ?
Se4 Se3 Se6 Se7 120(18) 2 . . 12 ?
Se4 Se3 Se6 Se7 74(19) 2 . . 2 ?
Se4 Se3 Se6 Se8 137(19) 2 . . . ?
Se4 Se3 Se6 Se8 57(20) 2 . . 11 ?
Se4 Se3 Se6 Se8 67(20) 2 . . 2 ?
Se4 Se3 Se6 Se9 -170(24) 2 . . . ?
Se4 Se3 Se6 Se10 98(19) 2 . . . ?
Se4 Se3 Se6 Se11 44(19) 2 . . . ?
Se4 Se3 Se8 Se5 20(4) 2 . . . ?
Se4 Se3 Se8 Se6 -9(8) 2 . . 3 ?
Se4 Se3 Se8 Se6 -166(2) 2 . . 11 ?
Se4 Se3 Se8 Se6 -166(4) 2 . . . ?
Se4 Se3 Se8 Se7 -73(4) 2 . . 2 ?
Se4 Se3 Se8 Se7 -152(3) 2 . . 12 ?
Se4 Se3 Se8 Se7 7(7) 2 . . . ?
Se4 Se3 Se8 Se8 -115(3) 2 . . 11 ?
Se4 Se3 Se8 Se8 -123(11) 2 . . 12 ?
Se4 Se3 Se8 Se10 -50(9) 2 . . 3 ?
Se4 Se3 Se8 Se10 -136(7) 2 . . . ?
Se4 Se3 Se9 Se3 -23(6) 2 . . 9 ?
Se4 Se3 Se9 Se5 -129(7) 2 . . . ?
Se4 Se3 Se9 Se5 -96(10) 2 . . 7 ?
Se4 Se3 Se9 Se5 -68(6) 2 . . 2 ?
Se4 Se3 Se9 Se7 -49(8) 2 . . 7 ?
Se4 Se3 Se9 Se7 -79(7) 2 . . 2 ?
Se4 Se3 Se9 Se9 -30(6) 2 . . 9 ?
Se4 Se3 Se9 Se11 -20(6) 2 . . . ?
Se4 Se3 Se9 Se11 -19(6) 2 . . 9 ?
Se4 Se3 Se9 Se12 -94(7) 2 . . . ?
Se4 Se3 Se10 Se3 -150(9) 2 . . 11 ?
Se4 Se3 Se10 Se6 -151(9) 2 . . 11 ?
Se4 Se3 Se10 Se6 -148(10) 2 . . . ?
Se4 Se3 Se10 Se7 78(8) 2 . . . ?
Se4 Se3 Se10 Se7 1(10) 2 . . 2 ?
Se4 Se3 Se10 Se7 -28(12) 2 . . 11 ?
Se4 Se3 Se10 Se7 148(20) 2 . . 12 ?
Se4 Se3 Se10 Se8 -43(16) 2 . . 11 ?
Se4 Se3 Se10 Se8 -6(10) 2 . . 2 ?
Se4 Se3 Se10 Se8 93(8) 2 . . . ?
Se4 Se3 Se10 Se8 86(9) 2 . . 12 ?
Se4 Se3 Se11 Se3 69(22) 2 . . 9 ?
Se4 Se3 Se11 Se5 94(17) 2 . . 7 ?
Se4 Se3 Se11 Se5 170(17) 2 . . 2 ?
Se4 Se3 Se11 Se5 120(16) 2 . . . ?
Se4 Se3 Se11 Se6 -142(15) 2 . . . ?
Se4 Se3 Se11 Se7 -170(16) 2 . . 2 ?
Se4 Se3 Se11 Se9 59(16) 2 . . . ?
Se4 Se3 Se11 Se9 -163(26) 2 . . 9 ?
Se4 Se3 Se11 Se11 58(17) 2 . . 9 ?
Se4 Se3 Se11 Se12 132(17) 2 . . . ?
Se4 Se5 Se7 Se3 -22(3) . . . 3 ?
Se4 Se5 Se7 Se5 -93(3) . . . 3 ?
Se4 Se5 Se7 Se6 -106(19) . . . 12 ?
Se4 Se5 Se7 Se6 -43(9) . . . 3 ?
Se4 Se5 Se7 Se8 152(6) . . . 12 ?
Se4 Se5 Se7 Se8 -113(5) . . . 3 ?
Se4 Se5 Se7 Se8 145(4) . . . . ?
Se4 Se5 Se7 Se9 -31(2) . . . 3 ?
Se4 Se5 Se7 Se10 -133(13) . . . 3 ?
Se4 Se5 Se7 Se11 -6(3) . . . 3 ?
Se4 Se5 Se8 Se3 152(3) . . . . ?
Se4 Se5 Se8 Se6 143(5) . . . 11 ?
Se4 Se5 Se8 Se6 149(3) . . . . ?
Se4 Se5 Se8 Se6 -44(3) . . . 3 ?
Se4 Se5 Se8 Se7 -172(4) . . . 2 ?
Se4 Se5 Se8 Se7 -41(4) . . . . ?
Se4 Se5 Se8 Se8 -155(2) . . . 11 ?
Se4 Se5 Se8 Se8 -48(4) . . . 12 ?
Se4 Se5 Se8 Se10 -61(5) . . . 3 ?
Se4 Se5 Se8 Se10 177(9) . . . . ?
Se4 Se5 Se9 Se3 87(5) . . . 9 ?
Se4 Se5 Se9 Se3 -156(4) . . . . ?
Se4 Se5 Se9 Se4 134(7) . . . 2 ?
Se4 Se5 Se9 Se5 136(3) . . . 2 ?
Se4 Se5 Se9 Se5 51(5) . . . 7 ?
Se4 Se5 Se9 Se7 60(4) . . . 7 ?
Se4 Se5 Se9 Se7 178(4) . . . 2 ?
Se4 Se5 Se9 Se9 121(5) . . . 9 ?
Se4 Se5 Se9 Se11 165(5) . . . . ?
Se4 Se5 Se9 Se11 95(7) . . . 9 ?
Se4 Se5 Se9 Se12 90(3) . . . . ?
Se4 Se5 Se12 Se5 -87.6(19) . . . 7 ?
Se4 Se5 Se12 Se5 0.000(1) . . . 8 ?
Se4 Se5 Se12 Se5 172(2) . . . 2 ?
Se4 Se5 Se12 Se5 -137.9(13) . . . 9 ?
Se4 Se5 Se12 Se5 84(3) . . . 3 ?
Se4 Se5 Se12 Se9 132(3) . . . 2 ?
Se4 Se5 Se12 Se9 -124(3) . . . . ?
Se4 Se5 Se12 Se9 -151(2) . . . 9 ?
Se4 Se5 Se12 Se9 22.9(19) . . . 3 ?
Se4 Se5 Se12 Se9 64(3) . . . 8 ?
Se4 Se5 Se12 Se9 -34(3) . . . 7 ?
Se4 Se7 Se8 Se3 55(8) . . . . ?
Se4 Se7 Se8 Se5 40(5) . . . . ?
Se4 Se7 Se8 Se6 65(15) . . . . ?
Se4 Se7 Se8 Se6 -146(9) . . . 3 ?
Se4 Se7 Se8 Se6 -152(19) . . . 11 ?
Se4 Se7 Se8 Se7 93(6) . . . 2 ?
Se4 Se7 Se8 Se7 -147(5) . . . 12 ?
Se4 Se7 Se8 Se8 147(5) . . . 11 ?
Se4 Se7 Se8 Se8 -146(6) . . . 12 ?
Se4 Se7 Se8 Se10 142(8) . . . . ?
Se4 Se7 Se8 Se10 -170(7) . . . 3 ?
Se4 Se9 Se11 Se3 -151(9) 2 . . . ?
Se4 Se9 Se11 Se3 31(9) 2 . . 9 ?
Se4 Se9 Se11 Se5 107(13) 2 . . 2 ?
Se4 Se9 Se11 Se5 81(10) 2 . . 7 ?
Se4 Se9 Se11 Se5 143(9) 2 . . . ?
Se4 Se9 Se11 Se6 -156(9) 2 . . . ?
Se4 Se9 Se11 Se7 162(13) 2 . . 2 ?
Se4 Se9 Se11 Se9 43(10) 2 . . 9 ?
Se4 Se9 Se11 Se11 28(9) 2 . . 9 ?
Se4 Se9 Se11 Se12 105(10) 2 . . . ?
Se5 Se3 Se6 Se5 58(2) 2 . . . ?
Se5 Se3 Se6 Se7 -21(5) . . . 12 ?
Se5 Se3 Se6 Se7 37(5) 2 . . 12 ?
Se5 Se3 Se6 Se7 -10(3) 2 . . 2 ?
Se5 Se3 Se6 Se7 -67(2) . . . 2 ?
Se5 Se3 Se6 Se8 -16(2) 2 . . 2 ?
Se5 Se3 Se6 Se8 -84(3) . . . 11 ?
Se5 Se3 Se6 Se8 -4(3) . . . . ?
Se5 Se3 Se6 Se8 -73.9(17) . . . 2 ?
Se5 Se3 Se6 Se8 54(3) 2 . . . ?
Se5 Se3 Se6 Se8 -26(3) 2 . . 11 ?
Se5 Se3 Se6 Se9 107(7) 2 . . . ?
Se5 Se3 Se6 Se9 49(7) . . . . ?
Se5 Se3 Se6 Se10 -43(3) . . . . ?
Se5 Se3 Se6 Se10 15(4) 2 . . . ?
Se5 Se3 Se6 Se11 -97(10) . . . . ?
Se5 Se3 Se6 Se11 -39(9) 2 . . . ?
Se5 Se3 Se8 Se5 56(3) 2 . . . ?
Se5 Se3 Se8 Se6 -130(3) 2 . . . ?
Se5 Se3 Se8 Se6 26(6) 2 . . 3 ?
Se5 Se3 Se8 Se6 174(3) . . . 11 ?
Se5 Se3 Se8 Se6 -131(2) 2 . . 11 ?
Se5 Se3 Se8 Se6 174(4) . . . . ?
Se5 Se3 Se8 Se6 -29(5) . . . 3 ?
Se5 Se3 Se8 Se7 42(5) 2 . . . ?
Se5 Se3 Se8 Se7 -93(4) . . . 2 ?
Se5 Se3 Se8 Se7 -37(3) 2 . . 2 ?
Se5 Se3 Se8 Se7 -13(5) . . . . ?
Se5 Se3 Se8 Se7 -173(5) . . . 12 ?
Se5 Se3 Se8 Se7 -117(4) 2 . . 12 ?
Se5 Se3 Se8 Se8 -143(11) . . . 12 ?
Se5 Se3 Se8 Se8 -87(11) 2 . . 12 ?
Se5 Se3 Se8 Se8 -135(3) . . . 11 ?
Se5 Se3 Se8 Se8 -79.1(18) 2 . . 11 ?
Se5 Se3 Se8 Se10 -14(8) 2 . . 3 ?
Se5 Se3 Se8 Se10 -101(8) 2 . . . ?
Se5 Se3 Se8 Se10 -70(7) . . . 3 ?
Se5 Se3 Se8 Se10 -157(9) . . . . ?
Se5 Se3 Se9 Se3 106(3) . . . 9 ?
Se5 Se3 Se9 Se3 46(3) 2 . . 9 ?
Se5 Se3 Se9 Se4 68(6) 2 . . 2 ?
Se5 Se3 Se9 Se4 129(7) . . . 2 ?
Se5 Se3 Se9 Se5 61(2) . . . 2 ?
Se5 Se3 Se9 Se5 -61(2) 2 . . . ?
Se5 Se3 Se9 Se5 -28(7) 2 . . 7 ?
Se5 Se3 Se9 Se5 33(6) . . . 7 ?
Se5 Se3 Se9 Se7 -10(4) 2 . . 2 ?
Se5 Se3 Se9 Se7 80(6) . . . 7 ?
Se5 Se3 Se9 Se7 19(6) 2 . . 7 ?
Se5 Se3 Se9 Se7 50(4) . . . 2 ?
Se5 Se3 Se9 Se9 38.6(13) 2 . . 9 ?
Se5 Se3 Se9 Se9 99.3(16) . . . 9 ?
Se5 Se3 Se9 Se11 49(4) 2 . . . ?
Se5 Se3 Se9 Se11 109(4) . . . . ?
Se5 Se3 Se9 Se11 110(4) . . . 9 ?
Se5 Se3 Se9 Se11 49(4) 2 . . 9 ?
Se5 Se3 Se9 Se12 -25.6(18) 2 . . . ?
Se5 Se3 Se9 Se12 35.1(14) . . . . ?
Se5 Se3 Se10 Se3 133.5(13) . . . 11 ?
Se5 Se3 Se10 Se3 -167.8(11) 2 . . 11 ?
Se5 Se3 Se10 Se6 -168.6(17) 2 . . 11 ?
Se5 Se3 Se10 Se6 132.7(17) . . . 11 ?
Se5 Se3 Se10 Se6 -166(4) 2 . . . ?
Se5 Se3 Se10 Se6 135(4) . . . . ?
Se5 Se3 Se10 Se7 -76(3) . . . 2 ?
Se5 Se3 Se10 Se7 -45(5) 2 . . 11 ?
Se5 Se3 Se10 Se7 1(2) . . . . ?
Se5 Se3 Se10 Se7 -104(6) . . . 11 ?
Se5 Se3 Se10 Se7 60(3) 2 . . . ?
Se5 Se3 Se10 Se7 130(23) 2 . . 12 ?
Se5 Se3 Se10 Se7 71(22) . . . 12 ?
Se5 Se3 Se10 Se7 -17(3) 2 . . 2 ?
Se5 Se3 Se10 Se8 10(9) . . . 12 ?
Se5 Se3 Se10 Se8 75(7) 2 . . . ?
Se5 Se3 Se10 Se8 16(6) . . . . ?
Se5 Se3 Se10 Se8 -24(3) 2 . . 2 ?
Se5 Se3 Se10 Se8 68(9) 2 . . 12 ?
Se5 Se3 Se10 Se8 -83(3) . . . 2 ?
Se5 Se3 Se10 Se8 -61(9) 2 . . 11 ?
Se5 Se3 Se10 Se8 -120(10) . . . 11 ?
Se5 Se3 Se11 Se3 -102(14) 2 . . 9 ?
Se5 Se3 Se11 Se3 -52(14) . . . 9 ?
Se5 Se3 Se11 Se4 -120(16) . . . 2 ?
Se5 Se3 Se11 Se4 -170(17) 2 . . 2 ?
Se5 Se3 Se11 Se5 50(3) . . . 2 ?
Se5 Se3 Se11 Se5 -26(3) . . . 7 ?
Se5 Se3 Se11 Se5 -76(3) 2 . . 7 ?
Se5 Se3 Se11 Se5 -50(3) 2 . . . ?
Se5 Se3 Se11 Se6 48(11) 2 . . . ?
Se5 Se3 Se11 Se6 98(10) . . . . ?
Se5 Se3 Se11 Se7 20(3) 2 . . 2 ?
Se5 Se3 Se11 Se7 70(2) . . . 2 ?
Se5 Se3 Se11 Se9 77(13) . . . 9 ?
Se5 Se3 Se11 Se9 -61(3) . . . . ?
Se5 Se3 Se11 Se9 27(12) 2 . . 9 ?
Se5 Se3 Se11 Se9 -111(4) 2 . . . ?
Se5 Se3 Se11 Se11 -112(7) 2 . . 9 ?
Se5 Se3 Se11 Se11 -63(7) . . . 9 ?
Se5 Se3 Se11 Se12 -38.2(16) 2 . . . ?
Se5 Se3 Se11 Se12 12(2) . . . . ?
Se5 Se4 Se5 Se3 101(3) 8 . . 3 ?
Se5 Se4 Se5 Se5 45.3(12) 8 . . 3 ?
Se5 Se4 Se5 Se5 -48.1(15) 8 . . 7 ?
Se5 Se4 Se5 Se5 9(2) 8 . . 2 ?
Se5 Se4 Se5 Se7 118(4) 8 . . . ?
Se5 Se4 Se5 Se8 149(4) 8 . . . ?
Se5 Se4 Se5 Se9 -100(6) 8 . . 7 ?
Se5 Se4 Se5 Se9 -81(3) 8 . . . ?
Se5 Se4 Se5 Se11 104(7) 8 . . 3 ?
Se5 Se4 Se5 Se12 0.000(2) 8 . . . ?
Se5 Se4 Se7 Se3 95(3) 8 . . 3 ?
Se5 Se4 Se7 Se3 150(5) . . . 3 ?
Se5 Se4 Se7 Se5 -55(4) 8 . . . ?
Se5 Se4 Se7 Se5 71(3) . . . 3 ?
Se5 Se4 Se7 Se5 16.3(15) 8 . . 3 ?
Se5 Se4 Se7 Se6 106(2) 8 . . 3 ?
Se5 Se4 Se7 Se6 164(5) . . . 12 ?
Se5 Se4 Se7 Se6 160(5) . . . 3 ?
Se5 Se4 Se7 Se6 109(3) 8 . . 12 ?
Se5 Se4 Se7 Se8 167(11) 8 . . 12 ?
Se5 Se4 Se7 Se8 -44(5) . . . . ?
Se5 Se4 Se7 Se8 -138(12) . . . 12 ?
Se5 Se4 Se7 Se8 -98(6) 8 . . . ?
Se5 Se4 Se7 Se8 47(5) 8 . . 3 ?
Se5 Se4 Se7 Se8 102(5) . . . 3 ?
Se5 Se4 Se7 Se9 46(5) 8 . . 3 ?
Se5 Se4 Se7 Se9 101(7) . . . 3 ?
Se5 Se4 Se7 Se10 150(7) . . . 3 ?
Se5 Se4 Se7 Se10 96(6) 8 . . 3 ?
Se5 Se4 Se7 Se11 138(26) . . . 3 ?
Se5 Se4 Se7 Se11 83(24) 8 . . 3 ?
Se5 Se5 Se7 Se3 44(17) 7 . . 3 ?
Se5 Se5 Se7 Se3 71(3) 3 . . 3 ?
Se5 Se5 Se7 Se3 120(3) 2 . . 3 ?
Se5 Se5 Se7 Se4 93(3) 3 . . . ?
Se5 Se5 Se7 Se4 66(15) 7 . . . ?
Se5 Se5 Se7 Se4 142(3) 2 . . . ?
Se5 Se5 Se7 Se5 -27(15) 7 . . 3 ?
Se5 Se5 Se7 Se5 48.9(19) 2 . . 3 ?
Se5 Se5 Se7 Se6 -13(18) 3 . . 12 ?
Se5 Se5 Se7 Se6 23(22) 7 . . 3 ?
Se5 Se5 Se7 Se6 98(9) 2 . . 3 ?
Se5 Se5 Se7 Se6 35(20) 2 . . 12 ?
Se5 Se5 Se7 Se6 -40(31) 7 . . 12 ?
Se5 Se5 Se7 Se6 49(8) 3 . . 3 ?
Se5 Se5 Se7 Se8 -142(14) 7 . . 12 ?
Se5 Se5 Se7 Se8 -149(15) 7 . . . ?
Se5 Se5 Se7 Se8 -73(4) 2 . . . ?
Se5 Se5 Se7 Se8 28(6) 2 . . 3 ?
Se5 Se5 Se7 Se8 -66(7) 2 . . 12 ?
Se5 Se5 Se7 Se8 -20(4) 3 . . 3 ?
Se5 Se5 Se7 Se8 -122(4) 3 . . . ?
Se5 Se5 Se7 Se8 -115(6) 3 . . 12 ?
Se5 Se5 Se7 Se8 -47(18) 7 . . 3 ?
Se5 Se5 Se7 Se9 35(16) 7 . . 3 ?
Se5 Se5 Se7 Se9 62(2) 3 . . 3 ?
Se5 Se5 Se7 Se9 111(3) 2 . . 3 ?
Se5 Se5 Se7 Se10 -40(13) 3 . . 3 ?
Se5 Se5 Se7 Se10 9(15) 2 . . 3 ?
Se5 Se5 Se7 Se10 -67(24) 7 . . 3 ?
Se5 Se5 Se7 Se11 136(3) 2 . . 3 ?
Se5 Se5 Se7 Se11 60(16) 7 . . 3 ?
Se5 Se5 Se7 Se11 87(3) 3 . . 3 ?
Se5 Se5 Se8 Se3 0(4) 7 . . . ?
Se5 Se5 Se8 Se3 -52(2) 2 . . . ?
Se5 Se5 Se8 Se3 -111(2) 3 . . . ?
Se5 Se5 Se8 Se6 -114(3) 3 . . . ?
Se5 Se5 Se8 Se6 165(3) 7 . . 3 ?
Se5 Se5 Se8 Se6 -3(6) 7 . . . ?
Se5 Se5 Se8 Se6 -9(9) 7 . . 11 ?
Se5 Se5 Se8 Se6 -55(3) 2 . . . ?
Se5 Se5 Se8 Se6 -61(6) 2 . . 11 ?
Se5 Se5 Se8 Se6 113(2) 2 . . 3 ?
Se5 Se5 Se8 Se6 -120(6) 3 . . 11 ?
Se5 Se5 Se8 Se6 53(3) 3 . . 3 ?
Se5 Se5 Se8 Se7 36(5) 7 . . 2 ?
Se5 Se5 Se8 Se7 56(4) 3 . . . ?
Se5 Se5 Se8 Se7 115(4) 2 . . . ?
Se5 Se5 Se8 Se7 167(4) 7 . . . ?
Se5 Se5 Se8 Se7 -15(3) 2 . . 2 ?
Se5 Se5 Se8 Se7 -75(4) 3 . . 2 ?
Se5 Se5 Se8 Se8 49(4) 3 . . 12 ?
Se5 Se5 Se8 Se8 1(3) 2 . . 11 ?
Se5 Se5 Se8 Se8 160(2) 7 . . 12 ?
Se5 Se5 Se8 Se8 -58(4) 3 . . 11 ?
Se5 Se5 Se8 Se8 108(3) 2 . . 12 ?
Se5 Se5 Se8 Se8 53(4) 7 . . 11 ?
Se5 Se5 Se8 Se10 25(13) 7 . . . ?
Se5 Se5 Se8 Se10 96(5) 2 . . 3 ?
Se5 Se5 Se8 Se10 147(3) 7 . . 3 ?
Se5 Se5 Se8 Se10 -27(10) 2 . . . ?
Se5 Se5 Se8 Se10 -86(10) 3 . . . ?
Se5 Se5 Se8 Se10 36(5) 3 . . 3 ?
Se5 Se5 Se9 Se3 36(3) 7 . . 9 ?
Se5 Se5 Se9 Se3 91(3) 3 . . . ?
Se5 Se5 Se9 Se3 68(3) 2 . . . ?
Se5 Se5 Se9 Se3 -25(5) 3 . . 9 ?
Se5 Se5 Se9 Se3 153(5) 7 . . . ?
Se5 Se5 Se9 Se3 -49(3) 2 . . 9 ?
Se5 Se5 Se9 Se4 -2(6) 2 . . 2 ?
Se5 Se5 Se9 Se4 83(7) 7 . . 2 ?
Se5 Se5 Se9 Se4 22(8) 3 . . 2 ?
Se5 Se5 Se9 Se5 -85(3) 2 . . 7 ?
Se5 Se5 Se9 Se5 24(2) 3 . . 2 ?
Se5 Se5 Se9 Se5 -61(3) 3 . . 7 ?
Se5 Se5 Se9 Se5 85(3) 7 . . 2 ?
Se5 Se5 Se9 Se7 127(4) 7 . . 2 ?
Se5 Se5 Se9 Se7 -76(2) 2 . . 7 ?
Se5 Se5 Se9 Se7 9(2) 7 . . 7 ?
Se5 Se5 Se9 Se7 41.6(19) 2 . . 2 ?
Se5 Se5 Se9 Se7 66(3) 3 . . 2 ?
Se5 Se5 Se9 Se7 -53(4) 3 . . 7 ?
Se5 Se5 Se9 Se9 70(4) 7 . . 9 ?
Se5 Se5 Se9 Se9 9(6) 3 . . 9 ?
Se5 Se5 Se9 Se9 -15(3) 2 . . 9 ?
Se5 Se5 Se9 Se11 29(5) 2 . . . ?
Se5 Se5 Se9 Se11 53(7) 3 . . . ?
Se5 Se5 Se9 Se11 -41(5) 2 . . 9 ?
Se5 Se5 Se9 Se11 114(7) 7 . . . ?
Se5 Se5 Se9 Se11 44(4) 7 . . 9 ?
Se5 Se5 Se9 Se11 -17(7) 3 . . 9 ?
Se5 Se5 Se9 Se12 -45.9(18) 2 . . . ?
Se5 Se5 Se9 Se12 39(2) 7 . . . ?
Se5 Se5 Se9 Se12 -22.0(17) 3 . . . ?
Se5 Se5 Se12 Se5 -50.2(16) 7 . . 9 ?
Se5 Se5 Se12 Se5 -171(3) 3 . . 7 ?
Se5 Se5 Se12 Se5 -100(3) 7 . . 2 ?
Se5 Se5 Se12 Se5 49.9(16) 2 . . 9 ?
Se5 Se5 Se12 Se5 -88.8(18) 2 . . 3 ?
Se5 Se5 Se12 Se5 138.6(14) 3 . . 9 ?
Se5 Se5 Se12 Se5 100(3) 2 . . 7 ?
Se5 Se5 Se12 Se5 87.6(19) 7 . . 8 ?
Se5 Se5 Se12 Se5 171(3) 7 . . 3 ?
Se5 Se5 Se12 Se5 -172(2) 2 . . 8 ?
Se5 Se5 Se12 Se5 -84(3) 3 . . 8 ?
Se5 Se5 Se12 Se5 88.8(18) 3 . . 2 ?
Se5 Se5 Se12 Se9 64(3) 2 . . . ?
Se5 Se5 Se12 Se9 -61(3) 3 . . 3 ?
Se5 Se5 Se12 Se9 37(2) 2 . . 9 ?
Se5 Se5 Se12 Se9 153(3) 3 . . . ?
Se5 Se5 Se12 Se9 -117(4) 3 . . 7 ?
Se5 Se5 Se12 Se9 -36(3) 7 . . . ?
Se5 Se5 Se12 Se9 111(3) 7 . . 3 ?
Se5 Se5 Se12 Se9 -109(3) 2 . . 8 ?
Se5 Se5 Se12 Se9 154(4) 2 . . 7 ?
Se5 Se5 Se12 Se9 -20(3) 3 . . 8 ?
Se5 Se5 Se12 Se9 -63(3) 7 . . 9 ?
Se5 Se5 Se12 Se9 -141(3) 7 . . 2 ?
Se5 Se5 Se12 Se9 126(3) 3 . . 9 ?
Se5 Se5 Se12 Se9 -41(4) 2 . . 2 ?
Se5 Se5 Se12 Se9 -149(2) 2 . . 3 ?
Se5 Se5 Se12 Se9 48(4) 3 . . 2 ?
Se5 Se5 Se12 Se9 54(3) 7 . . 7 ?
Se5 Se5 Se12 Se9 151(2) 7 . . 8 ?
Se5 Se6 Se8 Se3 -6(4) . . . . ?
Se5 Se6 Se8 Se6 -95(18) . . . 3 ?
Se5 Se6 Se8 Se6 173(3) . . . 11 ?
Se5 Se6 Se8 Se7 -58(4) . . . 2 ?
Se5 Se6 Se8 Se7 -173(5) . . . 12 ?
Se5 Se6 Se8 Se7 -20(11) . . . . ?
Se5 Se6 Se8 Se8 -163(5) . . . 12 ?
Se5 Se6 Se8 Se8 -121(4) . . . 11 ?
Se5 Se6 Se8 Se10 -138(9) . . . . ?
Se5 Se6 Se8 Se10 -116(7) . . . 3 ?
Se5 Se6 Se10 Se3 140.6(14) . . . 11 ?
Se5 Se6 Se10 Se3 -38(3) . . . . ?
Se5 Se6 Se10 Se6 139(2) . . . 11 ?
Se5 Se6 Se10 Se7 -117(8) . . . 11 ?
Se5 Se6 Se10 Se7 13(3) . . . . ?
Se5 Se6 Se10 Se7 113(6) . . . 12 ?
Se5 Se6 Se10 Se7 -60(2) . . . 2 ?
Se5 Se6 Se10 Se8 51(12) . . . 12 ?
Se5 Se6 Se10 Se8 25(5) . . . . ?
Se5 Se6 Se10 Se8 -77(4) . . . 2 ?
Se5 Se6 Se10 Se8 -126(8) . . . 11 ?
Se5 Se6 Se11 Se3 -77(10) . . . . ?
Se5 Se6 Se11 Se4 -132(14) . . . 2 ?
Se5 Se6 Se11 Se5 -16.7(17) . . . 7 ?
Se5 Se6 Se11 Se5 56(2) . . . 2 ?
Se5 Se6 Se11 Se7 69(3) . . . 2 ?
Se5 Se6 Se11 Se9 -56(3) . . . . ?
Se5 Se6 Se11 Se9 89(6) . . . 9 ?
Se5 Se6 Se11 Se11 -40(11) . . . 9 ?
Se5 Se6 Se11 Se12 18.8(12) . . . . ?
Se5 Se7 Se8 Se3 -45(6) 3 . . . ?
Se5 Se7 Se8 Se3 16(5) . . . . ?
Se5 Se7 Se8 Se5 -60(3) 3 . . . ?
Se5 Se7 Se8 Se6 108(21) 3 . . 11 ?
Se5 Se7 Se8 Se6 25(13) . . . . ?
Se5 Se7 Se8 Se6 168(21) . . . 11 ?
Se5 Se7 Se8 Se6 114(7) 3 . . 3 ?
Se5 Se7 Se8 Se6 174(7) . . . 3 ?
Se5 Se7 Se8 Se6 -36(15) 3 . . . ?
Se5 Se7 Se8 Se7 54(5) . . . 2 ?
Se5 Se7 Se8 Se7 173(5) . . . 12 ?
Se5 Se7 Se8 Se7 -7(6) 3 . . 2 ?
Se5 Se7 Se8 Se7 113(5) 3 . . 12 ?
Se5 Se7 Se8 Se8 47(7) 3 . . 11 ?
Se5 Se7 Se8 Se8 107(6) . . . 11 ?
Se5 Se7 Se8 Se8 174(3) . . . 12 ?
Se5 Se7 Se8 Se8 114(3) 3 . . 12 ?
Se5 Se7 Se8 Se10 102(10) . . . . ?
Se5 Se7 Se8 Se10 42(12) 3 . . . ?
Se5 Se7 Se8 Se10 151(5) . . . 3 ?
Se5 Se7 Se8 Se10 90(5) 3 . . 3 ?
Se5 Se8 Se10 Se3 -161(4) . . . 11 ?
Se5 Se8 Se10 Se3 -28(10) . . . . ?
Se5 Se8 Se10 Se6 -54(12) . . . . ?
Se5 Se8 Se10 Se6 -129(4) . . . 11 ?
Se5 Se8 Se10 Se7 170(6) . . . 12 ?
Se5 Se8 Se10 Se7 94(7) . . . 11 ?
Se5 Se8 Se10 Se7 15(12) . . . 2 ?
Se5 Se8 Se10 Se7 79(12) . . . . ?
Se5 Se8 Se10 Se8 52(11) . . . 2 ?
Se5 Se8 Se10 Se8 91(7) . . . 11 ?
Se5 Se8 Se10 Se8 146(9) . . . 12 ?
Se5 Se9 Se11 Se3 102(6) 2 . . . ?
Se5 Se9 Se11 Se3 66(3) . . . . ?
Se5 Se9 Se11 Se3 -49(4) 7 . . 9 ?
Se5 Se9 Se11 Se3 -111(2) . . . 9 ?
Se5 Se9 Se11 Se3 -75(5) 2 . . 9 ?
Se5 Se9 Se11 Se3 128(5) 7 . . . ?
Se5 Se9 Se11 Se4 -107(13) 2 . . 2 ?
Se5 Se9 Se11 Se4 -81(10) 7 . . 2 ?
Se5 Se9 Se11 Se4 -143(9) . . . 2 ?
Se5 Se9 Se11 Se5 26(9) 7 . . 2 ?
Se5 Se9 Se11 Se5 -26(9) 2 . . 7 ?
Se5 Se9 Se11 Se5 -62(4) . . . 7 ?
Se5 Se9 Se11 Se5 -36(6) . . . 2 ?
Se5 Se9 Se11 Se5 36(6) 2 . . . ?
Se5 Se9 Se11 Se5 62(4) 7 . . . ?
Se5 Se9 Se11 Se6 124(5) 7 . . . ?
Se5 Se9 Se11 Se6 98(5) 2 . . . ?
Se5 Se9 Se11 Se6 62(3) . . . . ?
Se5 Se9 Se11 Se7 20(7) . . . 2 ?
Se5 Se9 Se11 Se7 56(4) 2 . . 2 ?
Se5 Se9 Se11 Se7 82(9) 7 . . 2 ?
Se5 Se9 Se11 Se9 -38(7) 7 . . 9 ?
Se5 Se9 Se11 Se9 -100(4) . . . 9 ?
Se5 Se9 Se11 Se9 -63(5) 2 . . 9 ?
Se5 Se9 Se11 Se11 -115(3) . . . 9 ?
Se5 Se9 Se11 Se11 -79(6) 2 . . 9 ?
Se5 Se9 Se11 Se11 -53(4) 7 . . 9 ?
Se5 Se9 Se11 Se12 25(4) 7 . . . ?
Se5 Se9 Se11 Se12 -37.6(17) . . . . ?
Se5 Se9 Se11 Se12 -1(5) 2 . . . ?
Se6 Se3 Se6 Se5 -23(84) 11 . . . ?
Se6 Se3 Se6 Se7 -90(83) 11 . . 2 ?
Se6 Se3 Se6 Se7 -43(80) 11 . . 12 ?
Se6 Se3 Se6 Se8 -27(82) 11 . . . ?
Se6 Se3 Se6 Se8 -97(83) 11 . . 2 ?
Se6 Se3 Se6 Se8 -107(83) 11 . . 11 ?
Se6 Se3 Se6 Se9 26(88) 11 . . . ?
Se6 Se3 Se6 Se10 -66(81) 11 . . . ?
Se6 Se3 Se6 Se11 -120(80) 11 . . . ?
Se6 Se3 Se8 Se5 -174(3) 11 . . . ?
Se6 Se3 Se8 Se5 -174(4) . . . . ?
Se6 Se3 Se8 Se6 1(2) 11 . . . ?
Se6 Se3 Se8 Se6 156(8) . . . 3 ?
Se6 Se3 Se8 Se6 -1(2) . . . 11 ?
Se6 Se3 Se8 Se6 157(7) 11 . . 3 ?
Se6 Se3 Se8 Se7 92(4) . . . 2 ?
Se6 Se3 Se8 Se7 13(3) . . . 12 ?
Se6 Se3 Se8 Se7 172(7) . . . . ?
Se6 Se3 Se8 Se7 14(3) 11 . . 12 ?
Se6 Se3 Se8 Se7 173(7) 11 . . . ?
Se6 Se3 Se8 Se7 93(4) 11 . . 2 ?
Se6 Se3 Se8 Se8 51(2) 11 . . 11 ?
Se6 Se3 Se8 Se8 44(11) 11 . . 12 ?
Se6 Se3 Se8 Se8 51(3) . . . 11 ?
Se6 Se3 Se8 Se8 43(12) . . . 12 ?
Se6 Se3 Se8 Se10 116(9) 11 . . 3 ?
Se6 Se3 Se8 Se10 116(10) . . . 3 ?
Se6 Se3 Se8 Se10 29(6) . . . . ?
Se6 Se3 Se8 Se10 30(6) 11 . . . ?
Se6 Se3 Se9 Se3 161(5) . . . 9 ?
Se6 Se3 Se9 Se3 160(3) 11 . . 9 ?
Se6 Se3 Se9 Se4 -177(7) 11 . . 2 ?
Se6 Se3 Se9 Se4 -176(8) . . . 2 ?
Se6 Se3 Se9 Se5 114(5) 11 . . 2 ?
Se6 Se3 Se9 Se5 88(11) . . . 7 ?
Se6 Se3 Se9 Se5 115(7) . . . 2 ?
Se6 Se3 Se9 Se5 87(9) 11 . . 7 ?
Se6 Se3 Se9 Se5 55(7) . . . . ?
Se6 Se3 Se9 Se5 54(6) 11 . . . ?
Se6 Se3 Se9 Se7 135(8) . . . 7 ?
Se6 Se3 Se9 Se7 105(8) . . . 2 ?
Se6 Se3 Se9 Se7 104(6) 11 . . 2 ?
Se6 Se3 Se9 Se7 134(7) 11 . . 7 ?
Se6 Se3 Se9 Se9 154(7) . . . 9 ?
Se6 Se3 Se9 Se9 153(5) 11 . . 9 ?
Se6 Se3 Se9 Se11 163(6) 11 . . . ?
Se6 Se3 Se9 Se11 164(8) . . . . ?
Se6 Se3 Se9 Se11 164(4) 11 . . 9 ?
Se6 Se3 Se9 Se11 164(6) . . . 9 ?
Se6 Se3 Se9 Se12 90(7) . . . . ?
Se6 Se3 Se9 Se12 89(6) 11 . . . ?
Se6 Se3 Se10 Se3 0.8(15) 11 . . 11 ?
Se6 Se3 Se10 Se3 -2(3) . . . 11 ?
Se6 Se3 Se10 Se6 2(5) 11 . . . ?
Se6 Se3 Se10 Se6 -2(5) . . . 11 ?
Se6 Se3 Se10 Se7 151(3) 11 . . 2 ?
Se6 Se3 Se10 Se7 123(6) 11 . . 11 ?
Se6 Se3 Se10 Se7 149(4) . . . 2 ?
Se6 Se3 Se10 Se7 -134(4) . . . . ?
Se6 Se3 Se10 Se7 -64(23) . . . 12 ?
Se6 Se3 Se10 Se7 -132(3) 11 . . . ?
Se6 Se3 Se10 Se7 121(6) . . . 11 ?
Se6 Se3 Se10 Se7 -61(23) 11 . . 12 ?
Se6 Se3 Se10 Se8 144(3) 11 . . 2 ?
Se6 Se3 Se10 Se8 107(9) 11 . . 11 ?
Se6 Se3 Se10 Se8 -123(9) 11 . . 12 ?
Se6 Se3 Se10 Se8 -119(7) . . . . ?
Se6 Se3 Se10 Se8 -125(10) . . . 12 ?
Se6 Se3 Se10 Se8 -116(7) 11 . . . ?
Se6 Se3 Se10 Se8 142(4) . . . 2 ?
Se6 Se3 Se10 Se8 105(10) . . . 11 ?
Se6 Se3 Se11 Se3 -147(10) 11 . . 9 ?
Se6 Se3 Se11 Se3 -150(10) . . . 9 ?
Se6 Se3 Se11 Se4 144(15) 11 . . 2 ?
Se6 Se3 Se11 Se4 142(15) . . . 2 ?
Se6 Se3 Se11 Se5 -48(11) . . . 2 ?
Se6 Se3 Se11 Se5 -98(10) . . . . ?
Se6 Se3 Se11 Se5 -46(9) 11 . . 2 ?
Se6 Se3 Se11 Se5 -124(9) . . . 7 ?
Se6 Se3 Se11 Se5 -122(7) 11 . . 7 ?
Se6 Se3 Se11 Se5 -96(8) 11 . . . ?
Se6 Se3 Se11 Se6 2(4) 11 . . . ?
Se6 Se3 Se11 Se7 -26(7) 11 . . 2 ?
Se6 Se3 Se11 Se7 -28(9) . . . 2 ?
Se6 Se3 Se11 Se9 -21(21) . . . 9 ?
Se6 Se3 Se11 Se9 -19(19) 11 . . 9 ?
Se6 Se3 Se11 Se9 -159(9) . . . . ?
Se6 Se3 Se11 Se9 -157(7) 11 . . . ?
Se6 Se3 Se11 Se11 -161(7) . . . 9 ?
Se6 Se3 Se11 Se11 -158(5) 11 . . 9 ?
Se6 Se3 Se11 Se12 -86(10) . . . . ?
Se6 Se3 Se11 Se12 -84(8) 11 . . . ?
Se6 Se4 Se5 Se3 161(3) 7 . . 3 ?
Se6 Se4 Se5 Se5 11.5(16) 7 . . 7 ?
Se6 Se4 Se5 Se5 104.8(16) 7 . . 3 ?
Se6 Se4 Se5 Se5 68(3) 7 . . 2 ?
Se6 Se4 Se5 Se7 178(3) 7 . . . ?
Se6 Se4 Se5 Se8 -152(3) 7 . . . ?
Se6 Se4 Se5 Se9 -40(5) 7 . . 7 ?
Se6 Se4 Se5 Se9 -21(4) 7 . . . ?
Se6 Se4 Se5 Se11 164(8) 7 . . 3 ?
Se6 Se4 Se5 Se12 60(2) 7 . . . ?
Se6 Se4 Se7 Se3 147(5) 7 . . 3 ?
Se6 Se4 Se7 Se5 -3(4) 7 . . . ?
Se6 Se4 Se7 Se5 68(4) 7 . . 3 ?
Se6 Se4 Se7 Se6 161(2) 7 . . 12 ?
Se6 Se4 Se7 Se6 157(3) 7 . . 3 ?
Se6 Se4 Se7 Se8 -47(8) 7 . . . ?
Se6 Se4 Se7 Se8 -141(10) 7 . . 12 ?
Se6 Se4 Se7 Se8 99(5) 7 . . 3 ?
Se6 Se4 Se7 Se9 98(8) 7 . . 3 ?
Se6 Se4 Se7 Se10 147(4) 7 . . 3 ?
Se6 Se4 Se7 Se11 135(27) 7 . . 3 ?
Se6 Se6 Se8 Se3 -179(3) 11 . . . ?
Se6 Se6 Se8 Se5 -173(3) 11 . . . ?
Se6 Se6 Se8 Se6 92(18) 11 . . 3 ?
Se6 Se6 Se8 Se7 13(3) 11 . . 12 ?
Se6 Se6 Se8 Se7 128(3) 11 . . 2 ?
Se6 Se6 Se8 Se7 166(13) 11 . . . ?
Se6 Se6 Se8 Se8 65(2) 11 . . 11 ?
Se6 Se6 Se8 Se8 24(3) 11 . . 12 ?
Se6 Se6 Se8 Se10 49(7) 11 . . . ?
Se6 Se6 Se8 Se10 70(6) 11 . . 3 ?
Se6 Se6 Se10 Se3 1(2) 11 . . 11 ?
Se6 Se6 Se10 Se3 -178(5) 11 . . . ?
Se6 Se6 Se10 Se7 -127(4) 11 . . . ?
Se6 Se6 Se10 Se7 -27(7) 11 . . 12 ?
Se6 Se6 Se10 Se7 161(3) 11 . . 2 ?
Se6 Se6 Se10 Se7 104(7) 11 . . 11 ?
Se6 Se6 Se10 Se8 -114(6) 11 . . . ?
Se6 Se6 Se10 Se8 94(8) 11 . . 11 ?
Se6 Se6 Se10 Se8 -88(13) 11 . . 12 ?
Se6 Se6 Se10 Se8 144(3) 11 . . 2 ?
Se6 Se7 Se8 Se3 -150(3) 12 . . . ?
Se6 Se7 Se8 Se3 -159(4) 3 . . . ?
Se6 Se7 Se8 Se5 -165(4) 12 . . . ?
Se6 Se7 Se8 Se5 -174(7) 3 . . . ?
Se6 Se7 Se8 Se6 3(24) 12 . . 11 ?
Se6 Se7 Se8 Se6 -6(26) 3 . . 11 ?
Se6 Se7 Se8 Se6 -150(10) 3 . . . ?
Se6 Se7 Se8 Se6 9(4) 12 . . 3 ?
Se6 Se7 Se8 Se6 -141(12) 12 . . . ?
Se6 Se7 Se8 Se7 -112(4) 12 . . 2 ?
Se6 Se7 Se8 Se7 8(7) 12 . . 12 ?
Se6 Se7 Se8 Se7 -121(6) 3 . . 2 ?
Se6 Se7 Se8 Se7 -1(11) 3 . . 12 ?
Se6 Se7 Se8 Se8 -58(7) 12 . . 11 ?
Se6 Se7 Se8 Se8 8.9(14) 12 . . 12 ?
Se6 Se7 Se8 Se8 -67(9) 3 . . 11 ?
Se6 Se7 Se8 Se8 0(5) 3 . . 12 ?
Se6 Se7 Se8 Se10 -15(3) 12 . . 3 ?
Se6 Se7 Se8 Se10 -64(11) 12 . . . ?
Se6 Se7 Se8 Se10 -72(13) 3 . . . ?
Se6 Se7 Se8 Se10 -24(5) 3 . . 3 ?
Se6 Se8 Se10 Se3 -142(5) 3 . . . ?
Se6 Se8 Se10 Se3 -107(13) . . . 11 ?
Se6 Se8 Se10 Se3 26(2) . . . . ?
Se6 Se8 Se10 Se3 -31.9(18) 11 . . 11 ?
Se6 Se8 Se10 Se3 85(11) 3 . . 11 ?
Se6 Se8 Se10 Se3 101(11) 11 . . . ?
Se6 Se8 Se10 Se6 -168(5) 3 . . . ?
Se6 Se8 Se10 Se6 117(12) 3 . . 11 ?
Se6 Se8 Se10 Se6 -75(13) . . . 11 ?
Se6 Se8 Se10 Se6 75(13) 11 . . . ?
Se6 Se8 Se10 Se7 148(7) . . . 11 ?
Se6 Se8 Se10 Se7 57(8) 3 . . 12 ?
Se6 Se8 Se10 Se7 144(13) 11 . . 2 ?
Se6 Se8 Se10 Se7 -137(8) 11 . . 11 ?
Se6 Se8 Se10 Se7 69(3) . . . 2 ?
Se6 Se8 Se10 Se7 -151(11) 11 . . . ?
Se6 Se8 Se10 Se7 133(12) . . . . ?
Se6 Se8 Se10 Se7 -99(6) 3 . . 2 ?
Se6 Se8 Se10 Se7 -34(9) 3 . . . ?
Se6 Se8 Se10 Se7 -20(7) 3 . . 11 ?
Se6 Se8 Se10 Se7 -136(10) . . . 12 ?
Se6 Se8 Se10 Se7 -60(5) 11 . . 12 ?
Se6 Se8 Se10 Se8 144(6) . . . 11 ?
Se6 Se8 Se10 Se8 -160(6) . . . 12 ?
Se6 Se8 Se10 Se8 -62(6) 3 . . 2 ?
Se6 Se8 Se10 Se8 -140(8) 11 . . 11 ?
Se6 Se8 Se10 Se8 106(3) . . . 2 ?
Se6 Se8 Se10 Se8 -23(5) 3 . . 11 ?
Se6 Se8 Se10 Se8 32(5) 3 . . 12 ?
Se6 Se8 Se10 Se8 -85(9) 11 . . 12 ?
Se6 Se8 Se10 Se8 -179(12) 11 . . 2 ?
Se7 Se3 Se6 Se5 67(2) 2 . . . ?
Se7 Se3 Se6 Se7 47(6) 2 . . 12 ?
Se7 Se3 Se6 Se8 -17(4) 2 . . 11 ?
Se7 Se3 Se6 Se8 -6(3) 2 . . 2 ?
Se7 Se3 Se6 Se8 64(3) 2 . . . ?
Se7 Se3 Se6 Se9 117(8) 2 . . . ?
Se7 Se3 Se6 Se10 24(3) 2 . . . ?
Se7 Se3 Se6 Se11 -30(10) 2 . . . ?
Se7 Se3 Se8 Se5 93(4) 2 . . . ?
Se7 Se3 Se8 Se6 64(7) 2 . . 3 ?
Se7 Se3 Se8 Se6 -92(4) 2 . . . ?
Se7 Se3 Se8 Se6 -93(4) 2 . . 11 ?
Se7 Se3 Se8 Se7 80(6) 2 . . . ?
Se7 Se3 Se8 Se7 -79(4) 2 . . 12 ?
Se7 Se3 Se8 Se8 -49(10) 2 . . 12 ?
Se7 Se3 Se8 Se8 -42(3) 2 . . 11 ?
Se7 Se3 Se8 Se10 -63(7) 2 . . . ?
Se7 Se3 Se8 Se10 23(8) 2 . . 3 ?
Se7 Se3 Se9 Se3 56(5) 2 . . 9 ?
Se7 Se3 Se9 Se4 79(7) 2 . . 2 ?
Se7 Se3 Se9 Se5 -17(9) 2 . . 7 ?
Se7 Se3 Se9 Se5 10(4) 2 . . 2 ?
Se7 Se3 Se9 Se5 -50(4) 2 . . . ?
Se7 Se3 Se9 Se7 30(9) 2 . . 7 ?
Se7 Se3 Se9 Se9 49(3) 2 . . 9 ?
Se7 Se3 Se9 Se11 60(5) 2 . . 9 ?
Se7 Se3 Se9 Se11 59(5) 2 . . . ?
Se7 Se3 Se9 Se12 -15(5) 2 . . . ?
Se7 Se3 Se10 Se3 -151(3) 2 . . 11 ?
Se7 Se3 Se10 Se6 -151(3) 2 . . 11 ?
Se7 Se3 Se10 Se6 -149(4) 2 . . . ?
Se7 Se3 Se10 Se7 147(24) 2 . . 12 ?
Se7 Se3 Se10 Se7 -28(5) 2 . . 11 ?
Se7 Se3 Se10 Se7 77(5) 2 . . . ?
Se7 Se3 Se10 Se8 86(11) 2 . . 12 ?
Se7 Se3 Se10 Se8 -44(8) 2 . . 11 ?
Se7 Se3 Se10 Se8 -7(4) 2 . . 2 ?
Se7 Se3 Se10 Se8 92(8) 2 . . . ?
Se7 Se3 Se11 Se3 -122(14) 2 . . 9 ?
Se7 Se3 Se11 Se4 170(16) 2 . . 2 ?
Se7 Se3 Se11 Se5 -70(2) 2 . . . ?
Se7 Se3 Se11 Se5 -96(3) 2 . . 7 ?
Se7 Se3 Se11 Se5 -20(3) 2 . . 2 ?
Se7 Se3 Se11 Se6 28(9) 2 . . . ?
Se7 Se3 Se11 Se9 -131(4) 2 . . . ?
Se7 Se3 Se11 Se9 7(14) 2 . . 9 ?
Se7 Se3 Se11 Se11 -132(6) 2 . . 9 ?
Se7 Se3 Se11 Se12 -58(3) 2 . . . ?
Se7 Se4 Se5 Se3 132(3) 8 . . 3 ?
Se7 Se4 Se5 Se3 -17(3) . . . 3 ?
Se7 Se4 Se5 Se5 -73(3) . . . 3 ?
Se7 Se4 Se5 Se5 -166(3) . . . 7 ?
Se7 Se4 Se5 Se5 76.1(17) 8 . . 3 ?
Se7 Se4 Se5 Se5 -17.2(18) 8 . . 7 ?
Se7 Se4 Se5 Se5 -109(5) . . . 2 ?
Se7 Se4 Se5 Se5 40(3) 8 . . 2 ?
Se7 Se4 Se5 Se7 149(3) 8 . . . ?
Se7 Se4 Se5 Se8 31(3) . . . . ?
Se7 Se4 Se5 Se8 179(3) 8 . . . ?
Se7 Se4 Se5 Se9 -50(4) 8 . . . ?
Se7 Se4 Se5 Se9 161(5) . . . . ?
Se7 Se4 Se5 Se9 -69(5) 8 . . 7 ?
Se7 Se4 Se5 Se9 142(7) . . . 7 ?
Se7 Se4 Se5 Se11 -14(7) . . . 3 ?
Se7 Se4 Se5 Se11 135(7) 8 . . 3 ?
Se7 Se4 Se5 Se12 31(2) 8 . . . ?
Se7 Se4 Se5 Se12 -118(4) . . . . ?
Se7 Se4 Se7 Se3 115(4) 8 . . 3 ?
Se7 Se4 Se7 Se5 35.8(13) 8 . . 3 ?
Se7 Se4 Se7 Se5 -35(2) 8 . . . ?
Se7 Se4 Se7 Se6 129(3) 8 . . 12 ?
Se7 Se4 Se7 Se6 125(3) 8 . . 3 ?
Se7 Se4 Se7 Se8 -79(5) 8 . . . ?
Se7 Se4 Se7 Se8 67(4) 8 . . 3 ?
Se7 Se4 Se7 Se8 -173(11) 8 . . 12 ?
Se7 Se4 Se7 Se9 66(5) 8 . . 3 ?
Se7 Se4 Se7 Se10 115(6) 8 . . 3 ?
Se7 Se4 Se7 Se11 103(25) 8 . . 3 ?
Se7 Se5 Se7 Se3 154(4) 2 . . 3 ?
Se7 Se5 Se7 Se4 176(3) 2 . . . ?
Se7 Se5 Se7 Se5 82.9(13) 2 . . 3 ?
Se7 Se5 Se7 Se6 70(18) 2 . . 12 ?
Se7 Se5 Se7 Se6 132(8) 2 . . 3 ?
Se7 Se5 Se7 Se8 63(4) 2 . . 3 ?
Se7 Se5 Se7 Se8 -39(4) 2 . . . ?
Se7 Se5 Se7 Se8 -32(7) 2 . . 12 ?
Se7 Se5 Se7 Se9 145(3) 2 . . 3 ?
Se7 Se5 Se7 Se10 43(13) 2 . . 3 ?
Se7 Se5 Se7 Se11 170(3) 2 . . 3 ?
Se7 Se5 Se8 Se3 -36(3) 2 . . . ?
Se7 Se5 Se8 Se3 -167(4) . . . . ?
Se7 Se5 Se8 Se6 -45(6) 2 . . 11 ?
Se7 Se5 Se8 Se6 -2(3) . . . 3 ?
Se7 Se5 Se8 Se6 -170(6) . . . . ?
Se7 Se5 Se8 Se6 -176(8) . . . 11 ?
Se7 Se5 Se8 Se6 128(3) 2 . . 3 ?
Se7 Se5 Se8 Se6 -39(3) 2 . . . ?
Se7 Se5 Se8 Se7 131(5) 2 . . . ?
Se7 Se5 Se8 Se7 -131(5) . . . 2 ?
Se7 Se5 Se8 Se8 17(3) 2 . . 11 ?
Se7 Se5 Se8 Se8 -7(4) . . . 12 ?
Se7 Se5 Se8 Se8 -114(4) . . . 11 ?
Se7 Se5 Se8 Se8 124(3) 2 . . 12 ?
Se7 Se5 Se8 Se10 -20(4) . . . 3 ?
Se7 Se5 Se8 Se10 -11(9) 2 . . . ?
Se7 Se5 Se8 Se10 111(5) 2 . . 3 ?
Se7 Se5 Se8 Se10 -142(12) . . . . ?
Se7 Se5 Se9 Se3 26(3) 2 . . . ?
Se7 Se5 Se9 Se3 -132(6) . . . 9 ?
Se7 Se5 Se9 Se3 -91(4) 2 . . 9 ?
Se7 Se5 Se9 Se3 -15(9) . . . . ?
Se7 Se5 Se9 Se4 -85(9) . . . 2 ?
Se7 Se5 Se9 Se4 -44(6) 2 . . 2 ?
Se7 Se5 Se9 Se5 -168(7) . . . 7 ?
Se7 Se5 Se9 Se5 -82(8) . . . 2 ?
Se7 Se5 Se9 Se5 -127(4) 2 . . 7 ?
Se7 Se5 Se9 Se5 -41.6(19) 2 . . 2 ?
Se7 Se5 Se9 Se7 -118(3) 2 . . 7 ?
Se7 Se5 Se9 Se7 -159(7) . . . 7 ?
Se7 Se5 Se9 Se7 -41(8) . . . 2 ?
Se7 Se5 Se9 Se9 -97(7) . . . 9 ?
Se7 Se5 Se9 Se9 -56(4) 2 . . 9 ?
Se7 Se5 Se9 Se11 -123(7) . . . 9 ?
Se7 Se5 Se9 Se11 -54(10) . . . . ?
Se7 Se5 Se9 Se11 -13(5) 2 . . . ?
Se7 Se5 Se9 Se11 -83(6) 2 . . 9 ?
Se7 Se5 Se9 Se12 -88(3) 2 . . . ?
Se7 Se5 Se9 Se12 -128(8) . . . . ?
Se7 Se5 Se12 Se5 139(4) . . . 9 ?
Se7 Se5 Se12 Se5 -88.9(16) 2 . . 3 ?
Se7 Se5 Se12 Se5 100(3) 2 . . 7 ?
Se7 Se5 Se12 Se5 49.7(18) 2 . . 9 ?
Se7 Se5 Se12 Se5 -171(5) . . . 7 ?
Se7 Se5 Se12 Se5 -172(3) 2 . . 8 ?
Se7 Se5 Se12 Se5 0(4) . . . 3 ?
Se7 Se5 Se12 Se5 89(3) . . . 2 ?
Se7 Se5 Se12 Se5 0(2) 2 . . 2 ?
Se7 Se5 Se12 Se5 -83(4) . . . 8 ?
Se7 Se5 Se12 Se9 64(3) 2 . . . ?
Se7 Se5 Se12 Se9 126(4) . . . 9 ?
Se7 Se5 Se12 Se9 -117(6) . . . 7 ?
Se7 Se5 Se12 Se9 153(5) . . . . ?
Se7 Se5 Se12 Se9 -60(4) . . . 3 ?
Se7 Se5 Se12 Se9 -20(5) . . . 8 ?
Se7 Se5 Se12 Se9 154(4) 2 . . 7 ?
Se7 Se5 Se12 Se9 -109(3) 2 . . 8 ?
Se7 Se5 Se12 Se9 37(3) 2 . . 9 ?
Se7 Se5 Se12 Se9 49(6) . . . 2 ?
Se7 Se5 Se12 Se9 -150(3) 2 . . 3 ?
Se7 Se5 Se12 Se9 -41(4) 2 . . 2 ?
Se7 Se6 Se8 Se3 168(3) 12 . . . ?
Se7 Se6 Se8 Se3 53(3) 2 . . . ?
Se7 Se6 Se8 Se5 58(4) 2 . . . ?
Se7 Se6 Se8 Se5 173(5) 12 . . . ?
Se7 Se6 Se8 Se6 -128(3) 2 . . 11 ?
Se7 Se6 Se8 Se6 -13(3) 12 . . 11 ?
Se7 Se6 Se8 Se6 78(18) 12 . . 3 ?
Se7 Se6 Se8 Se6 -36(18) 2 . . 3 ?
Se7 Se6 Se8 Se7 38(13) 2 . . . ?
Se7 Se6 Se8 Se7 153(15) 12 . . . ?
Se7 Se6 Se8 Se7 -115(4) 2 . . 12 ?
Se7 Se6 Se8 Se7 115(4) 12 . . 2 ?
Se7 Se6 Se8 Se8 -104(4) 2 . . 12 ?
Se7 Se6 Se8 Se8 10(3) 12 . . 12 ?
Se7 Se6 Se8 Se8 -63(3) 2 . . 11 ?
Se7 Se6 Se8 Se8 52(3) 12 . . 11 ?
Se7 Se6 Se8 Se10 -79(7) 2 . . . ?
Se7 Se6 Se8 Se10 -58(6) 2 . . 3 ?
Se7 Se6 Se8 Se10 57(5) 12 . . 3 ?
Se7 Se6 Se8 Se10 35(7) 12 . . . ?
Se7 Se6 Se10 Se3 28(6) 12 . . 11 ?
Se7 Se6 Se10 Se3 -151(6) 12 . . . ?
Se7 Se6 Se10 Se3 -159(2) 2 . . 11 ?
Se7 Se6 Se10 Se3 22(3) 2 . . . ?
Se7 Se6 Se10 Se6 -161(3) 2 . . 11 ?
Se7 Se6 Se10 Se6 27(7) 12 . . 11 ?
Se7 Se6 Se10 Se7 -57(7) 2 . . 11 ?
Se7 Se6 Se10 Se7 -173(6) 12 . . 2 ?
Se7 Se6 Se10 Se7 173(6) 2 . . 12 ?
Se7 Se6 Se10 Se7 131(12) 12 . . 11 ?
Se7 Se6 Se10 Se7 73(5) 2 . . . ?
Se7 Se6 Se10 Se7 -100(5) 12 . . . ?
Se7 Se6 Se10 Se8 111(13) 2 . . 12 ?
Se7 Se6 Se10 Se8 85(6) 2 . . . ?
Se7 Se6 Se10 Se8 -87(5) 12 . . . ?
Se7 Se6 Se10 Se8 -61(9) 12 . . 12 ?
Se7 Se6 Se10 Se8 171(8) 12 . . 2 ?
Se7 Se6 Se10 Se8 -17(4) 2 . . 2 ?
Se7 Se6 Se10 Se8 -66(8) 2 . . 11 ?
Se7 Se6 Se10 Se8 121(13) 12 . . 11 ?
Se7 Se6 Se11 Se3 -117(10) 12 . . . ?
Se7 Se6 Se11 Se3 -146(11) 2 . . . ?
Se7 Se6 Se11 Se4 159(15) 2 . . 2 ?
Se7 Se6 Se11 Se4 -172(13) 12 . . 2 ?
Se7 Se6 Se11 Se5 -69(3) 2 . . . ?
Se7 Se6 Se11 Se5 16(4) 12 . . 2 ?
Se7 Se6 Se11 Se5 -13(3) 2 . . 2 ?
Se7 Se6 Se11 Se5 -40(4) 12 . . . ?
Se7 Se6 Se11 Se5 -86(3) 2 . . 7 ?
Se7 Se6 Se11 Se5 -56(5) 12 . . 7 ?
Se7 Se6 Se11 Se7 29(5) 12 . . 2 ?
Se7 Se6 Se11 Se9 -125(5) 2 . . . ?
Se7 Se6 Se11 Se9 49(8) 12 . . 9 ?
Se7 Se6 Se11 Se9 -96(5) 12 . . . ?
Se7 Se6 Se11 Se9 20(6) 2 . . 9 ?
Se7 Se6 Se11 Se11 -80(13) 12 . . 9 ?
Se7 Se6 Se11 Se11 -109(11) 2 . . 9 ?
Se7 Se6 Se11 Se12 -21(4) 12 . . . ?
Se7 Se6 Se11 Se12 -50(3) 2 . . . ?
Se7 Se8 Se10 Se3 119(12) . . . 11 ?
Se7 Se8 Se10 Se3 -43(3) 2 . . . ?
Se7 Se8 Se10 Se3 29(4) 12 . . 11 ?
Se7 Se8 Se10 Se3 162(8) 12 . . . ?
Se7 Se8 Se10 Se3 -107(11) . . . . ?
Se7 Se8 Se10 Se3 -176(12) 2 . . 11 ?
Se7 Se8 Se10 Se6 -69(3) 2 . . . ?
Se7 Se8 Se10 Se6 -133(12) . . . . ?
Se7 Se8 Se10 Se6 -144(13) 2 . . 11 ?
Se7 Se8 Se10 Se6 136(10) 12 . . . ?
Se7 Se8 Se10 Se6 151(11) . . . 11 ?
Se7 Se8 Se10 Se6 60(5) 12 . . 11 ?
Se7 Se8 Se10 Se7 -91(10) 12 . . . ?
Se7 Se8 Se10 Se7 91(10) . . . 12 ?
Se7 Se8 Se10 Se7 156(10) 2 . . 12 ?
Se7 Se8 Se10 Se7 -77(5) 12 . . 11 ?
Se7 Se8 Se10 Se7 14(12) . . . 11 ?
Se7 Se8 Se10 Se7 -65(12) . . . 2 ?
Se7 Se8 Se10 Se7 65(12) 2 . . . ?
Se7 Se8 Se10 Se7 -156(10) 12 . . 2 ?
Se7 Se8 Se10 Se7 79(7) 2 . . 11 ?
Se7 Se8 Se10 Se8 -24(5) 12 . . 12 ?
Se7 Se8 Se10 Se8 37(3) 2 . . 2 ?
Se7 Se8 Se10 Se8 -27(12) . . . 2 ?
Se7 Se8 Se10 Se8 -118(8) 12 . . 2 ?
Se7 Se8 Se10 Se8 131(7) 2 . . 12 ?
Se7 Se8 Se10 Se8 11(9) . . . 11 ?
Se7 Se8 Se10 Se8 67(10) . . . 12 ?
Se7 Se8 Se10 Se8 -80(5) 12 . . 11 ?
Se7 Se8 Se10 Se8 76(6) 2 . . 11 ?
Se7 Se9 Se11 Se3 -131(6) 2 . . 9 ?
Se7 Se9 Se11 Se3 162(3) 7 . . . ?
Se7 Se9 Se11 Se3 -15(2) 7 . . 9 ?
Se7 Se9 Se11 Se3 46(6) 2 . . . ?
Se7 Se9 Se11 Se4 -162(13) 2 . . 2 ?
Se7 Se9 Se11 Se4 -46(9) 7 . . 2 ?
Se7 Se9 Se11 Se5 -82(9) 2 . . 7 ?
Se7 Se9 Se11 Se5 -20(7) 2 . . . ?
Se7 Se9 Se11 Se5 34(3) 7 . . 7 ?
Se7 Se9 Se11 Se5 -56(4) 2 . . 2 ?
Se7 Se9 Se11 Se5 97(3) 7 . . . ?
Se7 Se9 Se11 Se5 60(7) 7 . . 2 ?
Se7 Se9 Se11 Se6 42(5) 2 . . . ?
Se7 Se9 Se11 Se6 158(2) 7 . . . ?
Se7 Se9 Se11 Se7 116(6) 7 . . 2 ?
Se7 Se9 Se11 Se9 -119(7) 2 . . 9 ?
Se7 Se9 Se11 Se9 -3(6) 7 . . 9 ?
Se7 Se9 Se11 Se11 -134(6) 2 . . 9 ?
Se7 Se9 Se11 Se11 -18.2(17) 7 . . 9 ?
Se7 Se9 Se11 Se12 59(3) 7 . . . ?
Se7 Se9 Se11 Se12 -57(6) 2 . . . ?
Se8 Se3 Se6 Se5 4(3) . . . . ?
Se8 Se3 Se6 Se7 -64(3) . . . 2 ?
Se8 Se3 Se6 Se7 -17(4) . . . 12 ?
Se8 Se3 Se6 Se8 -80(5) . . . 11 ?
Se8 Se3 Se6 Se8 -70(4) . . . 2 ?
Se8 Se3 Se6 Se9 53(8) . . . . ?
Se8 Se3 Se6 Se10 -39(3) . . . . ?
Se8 Se3 Se6 Se11 -93(10) . . . . ?
Se8 Se3 Se9 Se3 120(3) . . . 9 ?
Se8 Se3 Se9 Se4 143(6) . . . 2 ?
Se8 Se3 Se9 Se5 14(3) . . . . ?
Se8 Se3 Se9 Se5 47(8) . . . 7 ?
Se8 Se3 Se9 Se5 74(2) . . . 2 ?
Se8 Se3 Se9 Se7 64(3) . . . 2 ?
Se8 Se3 Se9 Se7 94(7) . . . 7 ?
Se8 Se3 Se9 Se9 113(2) . . . 9 ?
Se8 Se3 Se9 Se11 124(4) . . . 9 ?
Se8 Se3 Se9 Se11 123(4) . . . . ?
Se8 Se3 Se9 Se12 49(3) . . . . ?
Se8 Se3 Se10 Se3 117(7) . . . 11 ?
Se8 Se3 Se10 Se6 119(7) . . . . ?
Se8 Se3 Se10 Se6 116(7) . . . 11 ?
Se8 Se3 Se10 Se7 -120(12) . . . 11 ?
Se8 Se3 Se10 Se7 55(18) . . . 12 ?
Se8 Se3 Se10 Se7 -15(5) . . . . ?
Se8 Se3 Se10 Se7 -92(8) . . . 2 ?
Se8 Se3 Se10 Se8 -99(9) . . . 2 ?
Se8 Se3 Se10 Se8 -7(4) . . . 12 ?
Se8 Se3 Se10 Se8 -136(15) . . . 11 ?
Se8 Se3 Se11 Se3 -74(16) . . . 9 ?
Se8 Se3 Se11 Se4 -143(14) . . . 2 ?
Se8 Se3 Se11 Se5 -49(5) . . . 7 ?
Se8 Se3 Se11 Se5 27(5) . . . 2 ?
Se8 Se3 Se11 Se5 -23(3) . . . . ?
Se8 Se3 Se11 Se6 75(10) . . . . ?
Se8 Se3 Se11 Se7 47(4) . . . 2 ?
Se8 Se3 Se11 Se9 54(15) . . . 9 ?
Se8 Se3 Se11 Se9 -84(5) . . . . ?
Se8 Se3 Se11 Se11 -85(8) . . . 9 ?
Se8 Se3 Se11 Se12 -11(5) . . . . ?
Se8 Se5 Se7 Se3 -167(6) . . . 3 ?
Se8 Se5 Se7 Se4 -145(4) . . . . ?
Se8 Se5 Se7 Se5 122(4) . . . 3 ?
Se8 Se5 Se7 Se6 172(11) . . . 3 ?
Se8 Se5 Se7 Se6 109(19) . . . 12 ?
Se8 Se5 Se7 Se8 102(6) . . . 3 ?
Se8 Se5 Se7 Se8 7(4) . . . 12 ?
Se8 Se5 Se7 Se9 -176(4) . . . 3 ?
Se8 Se5 Se7 Se10 82(12) . . . 3 ?
Se8 Se5 Se7 Se11 -151(5) . . . 3 ?
Se8 Se5 Se9 Se3 -134(4) . . . 9 ?
Se8 Se5 Se9 Se3 -18(4) . . . . ?
Se8 Se5 Se9 Se4 -87(7) . . . 2 ?
Se8 Se5 Se9 Se5 -85(3) . . . 2 ?
Se8 Se5 Se9 Se5 -170(4) . . . 7 ?
Se8 Se5 Se9 Se7 -161(3) . . . 7 ?
Se8 Se5 Se9 Se7 -43(3) . . . 2 ?
Se8 Se5 Se9 Se9 -100(5) . . . 9 ?
Se8 Se5 Se9 Se11 -126(6) . . . 9 ?
Se8 Se5 Se9 Se11 -56(6) . . . . ?
Se8 Se5 Se9 Se12 -131(3) . . . . ?
Se8 Se5 Se12 Se5 129(5) . . . 7 ?
Se8 Se5 Se12 Se5 79(4) . . . 9 ?
Se8 Se5 Se12 Se5 29(4) . . . 2 ?
Se8 Se5 Se12 Se5 -60(4) . . . 3 ?
Se8 Se5 Se12 Se5 -143(5) . . . 8 ?
Se8 Se5 Se12 Se9 66(5) . . . 9 ?
Se8 Se5 Se12 Se9 -177(7) . . . 7 ?
Se8 Se5 Se12 Se9 93(5) . . . . ?
Se8 Se5 Se12 Se9 -11(7) . . . 2 ?
Se8 Se5 Se12 Se9 -120(5) . . . 3 ?
Se8 Se5 Se12 Se9 -80(5) . . . 8 ?
Se8 Se6 Se8 Se3 116(3) 11 . . . ?
Se8 Se6 Se8 Se3 76(2) 2 . . . ?
Se8 Se6 Se8 Se5 82(3) 2 . . . ?
Se8 Se6 Se8 Se5 121(4) 11 . . . ?
Se8 Se6 Se8 Se6 -65(2) 11 . . 11 ?
Se8 Se6 Se8 Se6 -105(2) 2 . . 11 ?
Se8 Se6 Se8 Se6 27(17) 11 . . 3 ?
Se8 Se6 Se8 Se6 -13(19) 2 . . 3 ?
Se8 Se6 Se8 Se7 101(13) 11 . . . ?
Se8 Se6 Se8 Se7 61(14) 2 . . . ?
Se8 Se6 Se8 Se7 23(3) 2 . . 2 ?
Se8 Se6 Se8 Se7 -91(3) 2 . . 12 ?
Se8 Se6 Se8 Se7 63(3) 11 . . 2 ?
Se8 Se6 Se8 Se7 -52(3) 11 . . 12 ?
Se8 Se6 Se8 Se8 -40(2) 2 . . 11 ?
Se8 Se6 Se8 Se8 -42(3) 11 . . 12 ?
Se8 Se6 Se8 Se8 -81(3) 2 . . 12 ?
Se8 Se6 Se8 Se10 -17(7) 11 . . . ?
Se8 Se6 Se8 Se10 -56(7) 2 . . . ?
Se8 Se6 Se8 Se10 5(5) 11 . . 3 ?
Se8 Se6 Se8 Se10 -35(7) 2 . . 3 ?
Se8 Se6 Se10 Se3 38(4) 2 . . . ?
Se8 Se6 Se10 Se3 115(6) . . . 11 ?
Se8 Se6 Se10 Se3 -93(8) 11 . . 11 ?
Se8 Se6 Se10 Se3 -63(7) . . . . ?
Se8 Se6 Se10 Se3 88(8) 11 . . . ?
Se8 Se6 Se10 Se3 -143(3) 2 . . 11 ?
Se8 Se6 Se10 Se6 -144(3) 2 . . 11 ?
Se8 Se6 Se10 Se6 -94(8) 11 . . 11 ?
Se8 Se6 Se10 Se6 114(6) . . . 11 ?
Se8 Se6 Se10 Se7 -171(8) 2 . . 12 ?
Se8 Se6 Se10 Se7 -121(13) 11 . . 12 ?
Se8 Se6 Se10 Se7 -85(6) . . . 2 ?
Se8 Se6 Se10 Se7 66(8) 11 . . 2 ?
Se8 Se6 Se10 Se7 87(5) . . . 12 ?
Se8 Se6 Se10 Se7 -40(5) 2 . . 11 ?
Se8 Se6 Se10 Se7 89(6) 2 . . . ?
Se8 Se6 Se10 Se7 139(11) 11 . . . ?
Se8 Se6 Se10 Se7 10(3) 11 . . 11 ?
Se8 Se6 Se10 Se7 -142(13) . . . 11 ?
Se8 Se6 Se10 Se7 17(4) 2 . . 2 ?
Se8 Se6 Se10 Se7 -12(4) . . . . ?
Se8 Se6 Se10 Se8 -152(13) . . . 11 ?
Se8 Se6 Se10 Se8 26(9) . . . 12 ?
Se8 Se6 Se10 Se8 152(13) 11 . . . ?
Se8 Se6 Se10 Se8 -102(9) . . . 2 ?
Se8 Se6 Se10 Se8 178(20) 11 . . 12 ?
Se8 Se6 Se10 Se8 50(6) 11 . . 2 ?
Se8 Se6 Se10 Se8 128(15) 2 . . 12 ?
Se8 Se6 Se10 Se8 -50(6) 2 . . 11 ?
Se8 Se6 Se10 Se8 102(9) 2 . . . ?
Se8 Se6 Se11 Se3 -168(11) 11 . . . ?
Se8 Se6 Se11 Se3 -156(11) 2 . . . ?
Se8 Se6 Se11 Se3 -88(10) . . . . ?
Se8 Se6 Se11 Se4 137(14) 11 . . 2 ?
Se8 Se6 Se11 Se4 -143(14) . . . 2 ?
Se8 Se6 Se11 Se4 149(14) 2 . . 2 ?
Se8 Se6 Se11 Se5 45(3) . . . 2 ?
Se8 Se6 Se11 Se5 -107(3) 11 . . 7 ?
Se8 Se6 Se11 Se5 -11(3) . . . . ?
Se8 Se6 Se11 Se5 -35(3) 11 . . 2 ?
Se8 Se6 Se11 Se5 -95(3) 2 . . 7 ?
Se8 Se6 Se11 Se5 -23(2) 2 . . 2 ?
Se8 Se6 Se11 Se5 -90(2) 11 . . . ?
Se8 Se6 Se11 Se5 -28(4) . . . 7 ?
Se8 Se6 Se11 Se5 -78.2(18) 2 . . . ?
Se8 Se6 Se11 Se7 -9(3) 2 . . 2 ?
Se8 Se6 Se11 Se7 58(3) . . . 2 ?
Se8 Se6 Se11 Se7 -21(4) 11 . . 2 ?
Se8 Se6 Se11 Se9 -2(7) 11 . . 9 ?
Se8 Se6 Se11 Se9 78(6) . . . 9 ?
Se8 Se6 Se11 Se9 -134(4) 2 . . . ?
Se8 Se6 Se11 Se9 10(6) 2 . . 9 ?
Se8 Se6 Se11 Se9 -147(4) 11 . . . ?
Se8 Se6 Se11 Se9 -67(4) . . . . ?
Se8 Se6 Se11 Se11 -51(12) . . . 9 ?
Se8 Se6 Se11 Se11 -119(11) 2 . . 9 ?
Se8 Se6 Se11 Se11 -131(11) 11 . . 9 ?
Se8 Se6 Se11 Se12 -72(3) 11 . . . ?
Se8 Se6 Se11 Se12 8(3) . . . . ?
Se8 Se6 Se11 Se12 -59.4(18) 2 . . . ?
Se8 Se7 Se8 Se3 -94(6) 3 . . . ?
Se8 Se7 Se8 Se3 -159(3) 12 . . . ?
Se8 Se7 Se8 Se5 -174(3) 12 . . . ?
Se8 Se7 Se8 Se5 -109(5) 3 . . . ?
Se8 Se7 Se8 Se6 59(23) 3 . . 11 ?
Se8 Se7 Se8 Se6 -85(14) 3 . . . ?
Se8 Se7 Se8 Se6 -150(12) 12 . . . ?
Se8 Se7 Se8 Se6 -6(23) 12 . . 11 ?
Se8 Se7 Se8 Se6 65(6) 3 . . 3 ?
Se8 Se7 Se8 Se6 0(5) 12 . . 3 ?
Se8 Se7 Se8 Se7 -121(4) 12 . . 2 ?
Se8 Se7 Se8 Se7 -1(6) 12 . . 12 ?
Se8 Se7 Se8 Se7 64(7) 3 . . 12 ?
Se8 Se7 Se8 Se7 -56(7) 3 . . 2 ?
Se8 Se7 Se8 Se8 65(4) 3 . . 12 ?
Se8 Se7 Se8 Se8 -67(6) 12 . . 11 ?
Se8 Se7 Se8 Se8 -2(9) 3 . . 11 ?
Se8 Se7 Se8 Se10 41(5) 3 . . 3 ?
Se8 Se7 Se8 Se10 -7(13) 3 . . . ?
Se8 Se7 Se8 Se10 -24(4) 12 . . 3 ?
Se8 Se7 Se8 Se10 -72(10) 12 . . . ?
Se8 Se8 Se10 Se3 53(8) 12 . . 11 ?
Se8 Se8 Se10 Se3 -174(4) 12 . . . ?
Se8 Se8 Se10 Se3 108(7) 11 . . 11 ?
Se8 Se8 Se10 Se3 -118(4) 11 . . . ?
Se8 Se8 Se10 Se6 160(6) 12 . . . ?
Se8 Se8 Se10 Se6 140(8) 11 . . 11 ?
Se8 Se8 Se10 Se6 85(9) 12 . . 11 ?
Se8 Se8 Se10 Se6 -144(6) 11 . . . ?
Se8 Se8 Se10 Se7 -67(10) 12 . . . ?
Se8 Se8 Se10 Se7 -76(6) 11 . . 2 ?
Se8 Se8 Se10 Se7 80(5) 11 . . 12 ?
Se8 Se8 Se10 Se7 24(5) 12 . . 12 ?
Se8 Se8 Se10 Se7 -11(9) 11 . . . ?
Se8 Se8 Se10 Se7 -131(7) 12 . . 2 ?
Se8 Se8 Se10 Se7 -52(4) 12 . . 11 ?
Se8 Se8 Se10 Se7 3(3) 11 . . 11 ?
Se8 Se8 Se10 Se8 56(3) 11 . . 12 ?
Se8 Se8 Se10 Se8 -56(3) 12 . . 11 ?
Se8 Se8 Se10 Se8 -94(6) 12 . . 2 ?
Se8 Se8 Se10 Se8 -38(4) 11 . . 2 ?
Se9 Se3 Se6 Se5 89(4) 9 . . . ?
Se9 Se3 Se6 Se5 -49(7) . . . . ?
Se9 Se3 Se6 Se7 -117(8) . . . 2 ?
Se9 Se3 Se6 Se7 -70(9) . . . 12 ?
Se9 Se3 Se6 Se7 68(6) 9 . . 12 ?
Se9 Se3 Se6 Se7 22(4) 9 . . 2 ?
Se9 Se3 Se6 Se8 -53(8) . . . . ?
Se9 Se3 Se6 Se8 -133(7) . . . 11 ?
Se9 Se3 Se6 Se8 85(4) 9 . . . ?
Se9 Se3 Se6 Se8 15(4) 9 . . 2 ?
Se9 Se3 Se6 Se8 -123(7) . . . 2 ?
Se9 Se3 Se6 Se8 5(6) 9 . . 11 ?
Se9 Se3 Se6 Se9 138(10) 9 . . . ?
Se9 Se3 Se6 Se10 -92(8) . . . . ?
Se9 Se3 Se6 Se10 46(6) 9 . . . ?
Se9 Se3 Se6 Se11 -8(8) 9 . . . ?
Se9 Se3 Se6 Se11 -146(15) . . . . ?
Se9 Se3 Se8 Se5 -19(4) . . . . ?
Se9 Se3 Se8 Se5 46(4) 9 . . . ?
Se9 Se3 Se8 Se6 155(4) . . . 11 ?
Se9 Se3 Se8 Se6 -140(3) 9 . . 11 ?
Se9 Se3 Se8 Se6 156(5) . . . . ?
Se9 Se3 Se8 Se6 17(8) 9 . . 3 ?
Se9 Se3 Se8 Se6 -48(7) . . . 3 ?
Se9 Se3 Se8 Se6 -140(4) 9 . . . ?
Se9 Se3 Se8 Se7 169(5) . . . 12 ?
Se9 Se3 Se8 Se7 -47(4) 9 . . 2 ?
Se9 Se3 Se8 Se7 -32(6) . . . . ?
Se9 Se3 Se8 Se7 -126(4) 9 . . 12 ?
Se9 Se3 Se8 Se7 -112(5) . . . 2 ?
Se9 Se3 Se8 Se7 33(7) 9 . . . ?
Se9 Se3 Se8 Se8 -89(3) 9 . . 11 ?
Se9 Se3 Se8 Se8 -154(4) . . . 11 ?
Se9 Se3 Se8 Se8 -161(11) . . . 12 ?
Se9 Se3 Se8 Se8 -97(12) 9 . . 12 ?
Se9 Se3 Se8 Se10 -89(8) . . . 3 ?
Se9 Se3 Se8 Se10 -110(7) 9 . . . ?
Se9 Se3 Se8 Se10 -175(8) . . . . ?
Se9 Se3 Se8 Se10 -24(9) 9 . . 3 ?
Se9 Se3 Se9 Se3 7(3) 9 . . 9 ?
Se9 Se3 Se9 Se4 30(6) 9 . . 2 ?
Se9 Se3 Se9 Se5 -99.3(16) 9 . . . ?
Se9 Se3 Se9 Se5 -38.6(13) 9 . . 2 ?
Se9 Se3 Se9 Se5 -66(7) 9 . . 7 ?
Se9 Se3 Se9 Se7 -49(3) 9 . . 2 ?
Se9 Se3 Se9 Se7 -19(7) 9 . . 7 ?
Se9 Se3 Se9 Se11 10(4) 9 . . . ?
Se9 Se3 Se9 Se11 11(4) 9 . . 9 ?
Se9 Se3 Se9 Se12 -64(2) 9 . . . ?
Se9 Se3 Se10 Se3 125(8) . . . 11 ?
Se9 Se3 Se10 Se3 -152(3) 9 . . 11 ?
Se9 Se3 Se10 Se6 124(8) . . . 11 ?
Se9 Se3 Se10 Se6 -152(3) 9 . . 11 ?
Se9 Se3 Se10 Se6 -150(4) 9 . . . ?
Se9 Se3 Se10 Se6 126(9) . . . . ?
Se9 Se3 Se10 Se7 -85(8) . . . 2 ?
Se9 Se3 Se10 Se7 -8(9) . . . . ?
Se9 Se3 Se10 Se7 -1(4) 9 . . 2 ?
Se9 Se3 Se10 Se7 -113(6) . . . 11 ?
Se9 Se3 Se10 Se7 146(21) 9 . . 12 ?
Se9 Se3 Se10 Se7 -29(7) 9 . . 11 ?
Se9 Se3 Se10 Se7 76(3) 9 . . . ?
Se9 Se3 Se10 Se7 62(28) . . . 12 ?
Se9 Se3 Se10 Se8 -92(7) . . . 2 ?
Se9 Se3 Se10 Se8 1(15) . . . 12 ?
Se9 Se3 Se10 Se8 7(13) . . . . ?
Se9 Se3 Se10 Se8 -129(7) . . . 11 ?
Se9 Se3 Se10 Se8 -45(11) 9 . . 11 ?
Se9 Se3 Se10 Se8 -8(4) 9 . . 2 ?
Se9 Se3 Se10 Se8 91(6) 9 . . . ?
Se9 Se3 Se10 Se8 85(8) 9 . . 12 ?
Se9 Se3 Se11 Se3 9(13) . . . 9 ?
Se9 Se3 Se11 Se3 -128(22) 9 . . 9 ?
Se9 Se3 Se11 Se4 -59(16) . . . 2 ?
Se9 Se3 Se11 Se4 163(26) 9 . . 2 ?
Se9 Se3 Se11 Se5 61(3) . . . . ?
Se9 Se3 Se11 Se5 -77(13) 9 . . . ?
Se9 Se3 Se11 Se5 111(4) . . . 2 ?
Se9 Se3 Se11 Se5 -103(13) 9 . . 7 ?
Se9 Se3 Se11 Se5 35(3) . . . 7 ?
Se9 Se3 Se11 Se5 -27(12) 9 . . 2 ?
Se9 Se3 Se11 Se6 21(21) 9 . . . ?
Se9 Se3 Se11 Se6 159(9) . . . . ?
Se9 Se3 Se11 Se7 -7(14) 9 . . 2 ?
Se9 Se3 Se11 Se7 131(4) . . . 2 ?
Se9 Se3 Se11 Se9 138(15) . . . 9 ?
Se9 Se3 Se11 Se9 -138(15) 9 . . . ?
Se9 Se3 Se11 Se11 -2(6) . . . 9 ?
Se9 Se3 Se11 Se11 -139(16) 9 . . 9 ?
Se9 Se3 Se11 Se12 -65(12) 9 . . . ?
Se9 Se3 Se11 Se12 73(4) . . . . ?
Se9 Se4 Se5 Se3 54(4) 3 . . 3 ?
Se9 Se4 Se5 Se3 -159(7) 7 . . 3 ?
Se9 Se4 Se5 Se5 -95(4) 3 . . 7 ?
Se9 Se4 Se5 Se5 52(5) 7 . . 7 ?
Se9 Se4 Se5 Se5 -38(5) 3 . . 2 ?
Se9 Se4 Se5 Se5 -2(4) 3 . . 3 ?
Se9 Se4 Se5 Se5 109(6) 7 . . 2 ?
Se9 Se4 Se5 Se5 145(5) 7 . . 3 ?
Se9 Se4 Se5 Se7 71(5) 3 . . . ?
Se9 Se4 Se5 Se7 -142(7) 7 . . . ?
Se9 Se4 Se5 Se8 -111(6) 7 . . . ?
Se9 Se4 Se5 Se8 101(6) 3 . . . ?
Se9 Se4 Se5 Se9 19(6) 7 . . . ?
Se9 Se4 Se5 Se9 -128(5) 3 . . . ?
Se9 Se4 Se5 Se9 -147(6) 3 . . 7 ?
Se9 Se4 Se5 Se11 57(5) 3 . . 3 ?
Se9 Se4 Se5 Se11 -156(9) 7 . . 3 ?
Se9 Se4 Se5 Se12 100(6) 7 . . . ?
Se9 Se4 Se5 Se12 -47(4) 3 . . . ?
Se9 Se4 Se7 Se3 178(8) 7 . . 3 ?
Se9 Se4 Se7 Se3 49(4) 3 . . 3 ?
Se9 Se4 Se7 Se5 98(6) 7 . . 3 ?
Se9 Se4 Se7 Se5 28(6) 7 . . . ?
Se9 Se4 Se7 Se5 -101(7) 3 . . . ?
Se9 Se4 Se7 Se5 -30(5) 3 . . 3 ?
Se9 Se4 Se7 Se6 63(7) 3 . . 12 ?
Se9 Se4 Se7 Se6 -172(5) 7 . . 3 ?
Se9 Se4 Se7 Se6 59(6) 3 . . 3 ?
Se9 Se4 Se7 Se6 -168(5) 7 . . 12 ?
Se9 Se4 Se7 Se8 1(7) 3 . . 3 ?
Se9 Se4 Se7 Se8 -145(7) 3 . . . ?
Se9 Se4 Se7 Se8 -110(11) 7 . . 12 ?
Se9 Se4 Se7 Se8 129(6) 7 . . 3 ?
Se9 Se4 Se7 Se8 121(12) 3 . . 12 ?
Se9 Se4 Se7 Se8 -16(9) 7 . . . ?
Se9 Se4 Se7 Se9 128(10) 7 . . 3 ?
Se9 Se4 Se7 Se10 50(9) 3 . . 3 ?
Se9 Se4 Se7 Se10 178(6) 7 . . 3 ?
Se9 Se4 Se7 Se11 37(21) 3 . . 3 ?
Se9 Se4 Se7 Se11 165(28) 7 . . 3 ?
Se9 Se5 Se7 Se3 -42(6) 7 . . 3 ?
Se9 Se5 Se7 Se3 -170(6) . . . 3 ?
Se9 Se5 Se7 Se4 -149(8) . . . . ?
Se9 Se5 Se7 Se4 -21(4) 7 . . . ?
Se9 Se5 Se7 Se5 119(7) . . . 3 ?
Se9 Se5 Se7 Se5 -114(4) 7 . . 3 ?
Se9 Se5 Se7 Se6 105(19) . . . 12 ?
Se9 Se5 Se7 Se6 168(6) . . . 3 ?
Se9 Se5 Se7 Se6 -64(10) 7 . . 3 ?
Se9 Se5 Se7 Se6 -127(17) 7 . . 12 ?
Se9 Se5 Se7 Se8 3(12) . . . 12 ?
Se9 Se5 Se7 Se8 -3(9) . . . . ?
Se9 Se5 Se7 Se8 98(8) . . . 3 ?
Se9 Se5 Se7 Se8 -134(5) 7 . . 3 ?
Se9 Se5 Se7 Se8 124(5) 7 . . . ?
Se9 Se5 Se7 Se8 131(6) 7 . . 12 ?
Se9 Se5 Se7 Se9 -179(7) . . . 3 ?
Se9 Se5 Se7 Se9 -51(5) 7 . . 3 ?
Se9 Se5 Se7 Se10 79(16) . . . 3 ?
Se9 Se5 Se7 Se10 -154(12) 7 . . 3 ?
Se9 Se5 Se7 Se11 -27(5) 7 . . 3 ?
Se9 Se5 Se7 Se11 -155(7) . . . 3 ?
Se9 Se5 Se8 Se3 11(2) . . . . ?
Se9 Se5 Se8 Se3 112(5) 7 . . . ?
Se9 Se5 Se8 Se6 103(8) 7 . . 11 ?
Se9 Se5 Se8 Se6 -84(5) 7 . . 3 ?
Se9 Se5 Se8 Se6 3(6) . . . 11 ?
Se9 Se5 Se8 Se6 176(3) . . . 3 ?
Se9 Se5 Se8 Se6 109(6) 7 . . . ?
Se9 Se5 Se8 Se6 9(4) . . . . ?
Se9 Se5 Se8 Se7 178(5) . . . . ?
Se9 Se5 Se8 Se7 148(5) 7 . . 2 ?
Se9 Se5 Se8 Se7 -81(6) 7 . . . ?
Se9 Se5 Se8 Se7 48(4) . . . 2 ?
Se9 Se5 Se8 Se8 64(3) . . . 11 ?
Se9 Se5 Se8 Se8 -88(5) 7 . . 12 ?
Se9 Se5 Se8 Se8 171(3) . . . 12 ?
Se9 Se5 Se8 Se8 165(4) 7 . . 11 ?
Se9 Se5 Se8 Se10 -101(6) 7 . . 3 ?
Se9 Se5 Se8 Se10 159(4) . . . 3 ?
Se9 Se5 Se8 Se10 36(11) . . . . ?
Se9 Se5 Se8 Se10 137(11) 7 . . . ?
Se9 Se5 Se9 Se3 -146(3) 7 . . . ?
Se9 Se5 Se9 Se3 97(6) 7 . . 9 ?
Se9 Se5 Se9 Se4 144(8) 7 . . 2 ?
Se9 Se5 Se9 Se5 147(4) 7 . . 2 ?
Se9 Se5 Se9 Se5 61(5) 7 . . 7 ?
Se9 Se5 Se9 Se7 -172(4) 7 . . 2 ?
Se9 Se5 Se9 Se7 70(5) 7 . . 7 ?
Se9 Se5 Se9 Se9 132(7) 7 . . 9 ?
Se9 Se5 Se9 Se11 106(8) 7 . . 9 ?
Se9 Se5 Se9 Se11 175(7) 7 . . . ?
Se9 Se5 Se9 Se12 101(4) 7 . . . ?
Se9 Se5 Se12 Se5 34(3) 7 . . 8 ?
Se9 Se5 Se12 Se5 -104(3) 7 . . 9 ?
Se9 Se5 Se12 Se5 -154(4) 7 . . 2 ?
Se9 Se5 Se12 Se5 117(4) 7 . . 3 ?
Se9 Se5 Se12 Se5 -14(2) . . . 9 ?
Se9 Se5 Se12 Se5 -54(3) 7 . . 7 ?
Se9 Se5 Se12 Se5 -64(3) . . . 2 ?
Se9 Se5 Se12 Se5 36(3) . . . 7 ?
Se9 Se5 Se12 Se5 124(3) . . . 8 ?
Se9 Se5 Se12 Se5 -153(3) . . . 3 ?
Se9 Se5 Se12 Se9 97(3) 7 . . 8 ?
Se9 Se5 Se12 Se9 147(3) . . . 3 ?
Se9 Se5 Se12 Se9 -27(5) . . . 9 ?
Se9 Se5 Se12 Se9 -173(3) . . . 8 ?
Se9 Se5 Se12 Se9 -117(3) 7 . . 9 ?
Se9 Se5 Se12 Se9 -90(5) 7 . . . ?
Se9 Se5 Se12 Se9 56(5) 7 . . 3 ?
Se9 Se5 Se12 Se9 -105(3) . . . 2 ?
Se9 Se5 Se12 Se9 90(5) . . . 7 ?
Se9 Se5 Se12 Se9 165(6) 7 . . 2 ?
Se9 Se6 Se8 Se3 -13(3) . . . . ?
Se9 Se6 Se8 Se5 -8(3) . . . . ?
Se9 Se6 Se8 Se6 -102(18) . . . 3 ?
Se9 Se6 Se8 Se6 166(3) . . . 11 ?
Se9 Se6 Se8 Se7 -28(13) . . . . ?
Se9 Se6 Se8 Se7 -66(3) . . . 2 ?
Se9 Se6 Se8 Se7 179(3) . . . 12 ?
Se9 Se6 Se8 Se8 -129(3) . . . 11 ?
Se9 Se6 Se8 Se8 -171(3) . . . 12 ?
Se9 Se6 Se8 Se10 -145(7) . . . . ?
Se9 Se6 Se8 Se10 -124(6) . . . 3 ?
Se9 Se6 Se10 Se3 -20(3) . . . . ?
Se9 Se6 Se10 Se3 159(3) . . . 11 ?
Se9 Se6 Se10 Se6 158(4) . . . 11 ?
Se9 Se6 Se10 Se7 31(5) . . . . ?
Se9 Se6 Se10 Se7 -98(7) . . . 11 ?
Se9 Se6 Se10 Se7 131(8) . . . 12 ?
Se9 Se6 Se10 Se7 -42(4) . . . 2 ?
Se9 Se6 Se10 Se8 70(14) . . . 12 ?
Se9 Se6 Se10 Se8 43(8) . . . . ?
Se9 Se6 Se10 Se8 -108(7) . . . 11 ?
Se9 Se6 Se10 Se8 -58(3) . . . 2 ?
Se9 Se6 Se11 Se3 -21(9) . . . . ?
Se9 Se6 Se11 Se4 -76(14) . . . 2 ?
Se9 Se6 Se11 Se5 56(3) . . . . ?
Se9 Se6 Se11 Se5 39(3) . . . 7 ?
Se9 Se6 Se11 Se5 112(4) . . . 2 ?
Se9 Se6 Se11 Se7 125(5) . . . 2 ?
Se9 Se6 Se11 Se9 145(9) . . . 9 ?
Se9 Se6 Se11 Se11 16(10) . . . 9 ?
Se9 Se6 Se11 Se12 75(4) . . . . ?
Se9 Se7 Se8 Se3 23(12) 3 . . . ?
Se9 Se7 Se8 Se5 7(8) 3 . . . ?
Se9 Se7 Se8 Se6 -178(14) 3 . . 3 ?
Se9 Se7 Se8 Se6 176(15) 3 . . 11 ?
Se9 Se7 Se8 Se6 32(20) 3 . . . ?
Se9 Se7 Se8 Se7 61(11) 3 . . 2 ?
Se9 Se7 Se8 Se7 -179(4) 3 . . 12 ?
Se9 Se7 Se8 Se8 -178(9) 3 . . 12 ?
Se9 Se7 Se8 Se8 115(8) 3 . . 11 ?
Se9 Se7 Se8 Se10 158(10) 3 . . 3 ?
Se9 Se7 Se8 Se10 109(12) 3 . . . ?
Se9 Se9 Se11 Se3 166(6) 9 . . . ?
Se9 Se9 Se11 Se3 -12(4) 9 . . 9 ?
Se9 Se9 Se11 Se4 -43(10) 9 . . 2 ?
Se9 Se9 Se11 Se5 63(5) 9 . . 2 ?
Se9 Se9 Se11 Se5 100(4) 9 . . . ?
Se9 Se9 Se11 Se5 38(7) 9 . . 7 ?
Se9 Se9 Se11 Se6 161(5) 9 . . . ?
Se9 Se9 Se11 Se7 119(7) 9 . . 2 ?
Se9 Se9 Se11 Se11 -15(5) 9 . . 9 ?
Se9 Se9 Se11 Se12 62(4) 9 . . . ?
Se10 Se3 Se6 Se5 43(3) . . . . ?
Se10 Se3 Se6 Se7 22(3) . . . 12 ?
Se10 Se3 Se6 Se7 -24(3) . . . 2 ?
Se10 Se3 Se6 Se8 39(3) . . . . ?
Se10 Se3 Se6 Se8 -41(3) . . . 11 ?
Se10 Se3 Se6 Se8 -31(3) . . . 2 ?
Se10 Se3 Se6 Se9 92(8) . . . . ?
Se10 Se3 Se6 Se11 -54(11) . . . . ?
Se10 Se3 Se8 Se5 157(9) . . . . ?
Se10 Se3 Se8 Se6 -29(6) . . . . ?
Se10 Se3 Se8 Se6 127(12) . . . 3 ?
Se10 Se3 Se8 Se6 -30(6) . . . 11 ?
Se10 Se3 Se8 Se7 -16(6) . . . 12 ?
Se10 Se3 Se8 Se7 143(11) . . . . ?
Se10 Se3 Se8 Se7 63(7) . . . 2 ?
Se10 Se3 Se8 Se8 14(13) . . . 12 ?
Se10 Se3 Se8 Se8 22(7) . . . 11 ?
Se10 Se3 Se8 Se10 87(14) . . . 3 ?
Se10 Se3 Se9 Se3 116(8) . . . 9 ?
Se10 Se3 Se9 Se4 138(10) . . . 2 ?
Se10 Se3 Se9 Se5 70(8) . . . 2 ?
Se10 Se3 Se9 Se5 42(13) . . . 7 ?
Se10 Se3 Se9 Se5 9(8) . . . . ?
Se10 Se3 Se9 Se7 60(7) . . . 2 ?
Se10 Se3 Se9 Se7 89(11) . . . 7 ?
Se10 Se3 Se9 Se9 109(8) . . . 9 ?
Se10 Se3 Se9 Se11 119(9) . . . . ?
Se10 Se3 Se9 Se11 119(8) . . . 9 ?
Se10 Se3 Se9 Se12 44(9) . . . . ?
Se10 Se3 Se11 Se3 -119(14) . . . 9 ?
Se10 Se3 Se11 Se4 173(14) . . . 2 ?
Se10 Se3 Se11 Se5 -67(5) . . . . ?
Se10 Se3 Se11 Se5 -17(6) . . . 2 ?
Se10 Se3 Se11 Se5 -93(6) . . . 7 ?
Se10 Se3 Se11 Se6 31(7) . . . . ?
Se10 Se3 Se11 Se7 3(5) . . . 2 ?
Se10 Se3 Se11 Se9 -128(5) . . . . ?
Se10 Se3 Se11 Se9 10(17) . . . 9 ?
Se10 Se3 Se11 Se11 -130(7) . . . 9 ?
Se10 Se3 Se11 Se12 -55(6) . . . . ?
Se10 Se6 Se8 Se3 132(7) . . . . ?
Se10 Se6 Se8 Se5 138(9) . . . . ?
Se10 Se6 Se8 Se6 -49(7) . . . 11 ?
Se10 Se6 Se8 Se6 43(20) . . . 3 ?
Se10 Se6 Se8 Se7 117(18) . . . . ?
Se10 Se6 Se8 Se7 79(7) . . . 2 ?
Se10 Se6 Se8 Se7 -35(7) . . . 12 ?
Se10 Se6 Se8 Se8 -25(7) . . . 12 ?
Se10 Se6 Se8 Se8 17(7) . . . 11 ?
Se10 Se6 Se8 Se10 22(7) . . . 3 ?
Se10 Se6 Se11 Se3 -131(10) . . . . ?
Se10 Se6 Se11 Se4 174(13) . . . 2 ?
Se10 Se6 Se11 Se5 2(3) . . . 2 ?
Se10 Se6 Se11 Se5 -70(4) . . . 7 ?
Se10 Se6 Se11 Se5 -54(2) . . . . ?
Se10 Se6 Se11 Se7 15(3) . . . 2 ?
Se10 Se6 Se11 Se9 -110(4) . . . . ?
Se10 Se6 Se11 Se9 35(7) . . . 9 ?
Se10 Se6 Se11 Se11 -94(12) . . . 9 ?
Se10 Se6 Se11 Se12 -35(3) . . . . ?
Se10 Se7 Se8 Se3 -135(6) 3 . . . ?
Se10 Se7 Se8 Se5 -151(5) 3 . . . ?
Se10 Se7 Se8 Se6 -126(14) 3 . . . ?
Se10 Se7 Se8 Se6 18(22) 3 . . 11 ?
Se10 Se7 Se8 Se6 24(5) 3 . . 3 ?
Se10 Se7 Se8 Se7 23(7) 3 . . 12 ?
Se10 Se7 Se8 Se7 -97(6) 3 . . 2 ?
Se10 Se7 Se8 Se8 24(4) 3 . . 12 ?
Se10 Se7 Se8 Se8 -43(7) 3 . . 11 ?
Se10 Se7 Se8 Se10 -49(12) 3 . . . ?
Se10 Se8 Se10 Se3 -141(3) 3 . . . ?
Se10 Se8 Se10 Se3 86(11) 3 . . 11 ?
Se10 Se8 Se10 Se6 -167(3) 3 . . . ?
Se10 Se8 Se10 Se6 117(11) 3 . . 11 ?
Se10 Se8 Se10 Se7 57(8) 3 . . 12 ?
Se10 Se8 Se10 Se7 -99(5) 3 . . 2 ?
Se10 Se8 Se10 Se7 -20(6) 3 . . 11 ?
Se10 Se8 Se10 Se7 -34(9) 3 . . . ?
Se10 Se8 Se10 Se8 -23(3) 3 . . 11 ?
Se10 Se8 Se10 Se8 33(4) 3 . . 12 ?
Se10 Se8 Se10 Se8 -61(4) 3 . . 2 ?
Se11 Se3 Se6 Se5 97(10) . . . . ?
Se11 Se3 Se6 Se7 30(10) . . . 2 ?
Se11 Se3 Se6 Se7 76(11) . . . 12 ?
Se11 Se3 Se6 Se8 93(10) . . . . ?
Se11 Se3 Se6 Se8 13(11) . . . 11 ?
Se11 Se3 Se6 Se8 23(10) . . . 2 ?
Se11 Se3 Se6 Se9 146(15) . . . . ?
Se11 Se3 Se6 Se10 54(11) . . . . ?
Se11 Se3 Se8 Se5 34(5) . . . . ?
Se11 Se3 Se8 Se5 16(3) 9 . . . ?
Se11 Se3 Se8 Se6 -13(7) 9 . . 3 ?
Se11 Se3 Se8 Se6 -152(5) . . . 11 ?
Se11 Se3 Se8 Se6 -169(3) 9 . . . ?
Se11 Se3 Se8 Se6 5(8) . . . 3 ?
Se11 Se3 Se8 Se6 -151(6) . . . . ?
Se11 Se3 Se8 Se6 -170.0(19) 9 . . 11 ?
Se11 Se3 Se8 Se7 -156(3) 9 . . 12 ?
Se11 Se3 Se8 Se7 3(7) 9 . . . ?
Se11 Se3 Se8 Se7 -138(5) . . . 12 ?
Se11 Se3 Se8 Se7 -77(4) 9 . . 2 ?
Se11 Se3 Se8 Se7 -59(5) . . . 2 ?
Se11 Se3 Se8 Se7 21(8) . . . . ?
Se11 Se3 Se8 Se8 -119(2) 9 . . 11 ?
Se11 Se3 Se8 Se8 -108(12) . . . 12 ?
Se11 Se3 Se8 Se8 -101(5) . . . 11 ?
Se11 Se3 Se8 Se8 -126(11) 9 . . 12 ?
Se11 Se3 Se8 Se10 -36(10) . . . 3 ?
Se11 Se3 Se8 Se10 -140(7) 9 . . . ?
Se11 Se3 Se8 Se10 -54(9) 9 . . 3 ?
Se11 Se3 Se8 Se10 -122(8) . . . . ?
Se11 Se3 Se9 Se3 -3(4) . . . 9 ?
Se11 Se3 Se9 Se3 -3.6(18) 9 . . 9 ?
Se11 Se3 Se9 Se4 20(6) . . . 2 ?
Se11 Se3 Se9 Se4 19(6) 9 . . 2 ?
Se11 Se3 Se9 Se5 -110(4) 9 . . . ?
Se11 Se3 Se9 Se5 -77(7) 9 . . 7 ?
Se11 Se3 Se9 Se5 -49(4) 9 . . 2 ?
Se11 Se3 Se9 Se5 -49(4) . . . 2 ?
Se11 Se3 Se9 Se5 -109(4) . . . . ?
Se11 Se3 Se9 Se5 -76(7) . . . 7 ?
Se11 Se3 Se9 Se7 -60(5) 9 . . 2 ?
Se11 Se3 Se9 Se7 -30(5) 9 . . 7 ?
Se11 Se3 Se9 Se7 -29(6) . . . 7 ?
Se11 Se3 Se9 Se7 -59(5) . . . 2 ?
Se11 Se3 Se9 Se9 -10(4) . . . 9 ?
Se11 Se3 Se9 Se9 -11(4) 9 . . 9 ?
Se11 Se3 Se9 Se11 1(3) . . . 9 ?
Se11 Se3 Se9 Se11 -1(3) 9 . . . ?
Se11 Se3 Se9 Se12 -75(4) 9 . . . ?
Se11 Se3 Se9 Se12 -74(4) . . . . ?
Se11 Se3 Se10 Se3 -154(5) . . . 11 ?
Se11 Se3 Se10 Se3 -174(3) 9 . . 11 ?
Se11 Se3 Se10 Se6 -175(2) 9 . . 11 ?
Se11 Se3 Se10 Se6 -155(5) . . . 11 ?
Se11 Se3 Se10 Se6 -153(7) . . . . ?
Se11 Se3 Se10 Se6 -173(5) 9 . . . ?
Se11 Se3 Se10 Se7 123(22) 9 . . 12 ?
Se11 Se3 Se10 Se7 -4(6) . . . 2 ?
Se11 Se3 Se10 Se7 143(21) . . . 12 ?
Se11 Se3 Se10 Se7 73(5) . . . . ?
Se11 Se3 Se10 Se7 -24(4) 9 . . 2 ?
Se11 Se3 Se10 Se7 -32(9) . . . 11 ?
Se11 Se3 Se10 Se7 -52(6) 9 . . 11 ?
Se11 Se3 Se10 Se7 53(3) 9 . . . ?
Se11 Se3 Se10 Se8 -68(10) 9 . . 11 ?
Se11 Se3 Se10 Se8 62(9) 9 . . 12 ?
Se11 Se3 Se10 Se8 68(6) 9 . . . ?
Se11 Se3 Se10 Se8 -31(4) 9 . . 2 ?
Se11 Se3 Se10 Se8 -48(12) . . . 11 ?
Se11 Se3 Se10 Se8 -11(7) . . . 2 ?
Se11 Se3 Se10 Se8 89(6) . . . . ?
Se11 Se3 Se10 Se8 82(8) . . . 12 ?
Se11 Se3 Se11 Se3 11(8) 9 . . 9 ?
Se11 Se3 Se11 Se4 -58(17) 9 . . 2 ?
Se11 Se3 Se11 Se5 36(5) 9 . . 7 ?
Se11 Se3 Se11 Se5 112(7) 9 . . 2 ?
Se11 Se3 Se11 Se5 63(7) 9 . . . ?
Se11 Se3 Se11 Se6 161(7) 9 . . . ?
Se11 Se3 Se11 Se7 132(6) 9 . . 2 ?
Se11 Se3 Se11 Se9 2(6) 9 . . . ?
Se11 Se3 Se11 Se9 139(16) 9 . . 9 ?
Se11 Se3 Se11 Se12 74(6) 9 . . . ?
Se11 Se4 Se5 Se3 147(7) 7 . . 3 ?
Se11 Se4 Se5 Se3 -3(5) 3 . . 3 ?
Se11 Se4 Se5 Se5 91(5) 7 . . 3 ?
Se11 Se4 Se5 Se5 -2(5) 7 . . 7 ?
Se11 Se4 Se5 Se5 -153(6) 3 . . 7 ?
Se11 Se4 Se5 Se5 -96(8) 3 . . 2 ?
Se11 Se4 Se5 Se5 54(5) 7 . . 2 ?
Se11 Se4 Se5 Se5 -59(7) 3 . . 3 ?
Se11 Se4 Se5 Se7 164(6) 7 . . . ?
Se11 Se4 Se5 Se7 14(7) 3 . . . ?
Se11 Se4 Se5 Se8 44(7) 3 . . . ?
Se11 Se4 Se5 Se8 -166(6) 7 . . . ?
Se11 Se4 Se5 Se9 156(9) 3 . . 7 ?
Se11 Se4 Se5 Se9 175(6) 3 . . . ?
Se11 Se4 Se5 Se9 -35(7) 7 . . . ?
Se11 Se4 Se5 Se9 -54(4) 7 . . 7 ?
Se11 Se4 Se5 Se11 150(10) 7 . . 3 ?
Se11 Se4 Se5 Se12 -104(7) 3 . . . ?
Se11 Se4 Se5 Se12 46(5) 7 . . . ?
Se11 Se4 Se7 Se3 131(7) 7 . . 3 ?
Se11 Se4 Se7 Se3 12(22) 3 . . 3 ?
Se11 Se4 Se7 Se5 -67(24) 3 . . 3 ?
Se11 Se4 Se7 Se5 -19(6) 7 . . . ?
Se11 Se4 Se7 Se5 52(6) 7 . . 3 ?
Se11 Se4 Se7 Se5 -138(26) 3 . . . ?
Se11 Se4 Se7 Se6 145(4) 7 . . 12 ?
Se11 Se4 Se7 Se6 26(26) 3 . . 12 ?
Se11 Se4 Se7 Se6 22(24) 3 . . 3 ?
Se11 Se4 Se7 Se6 142(5) 7 . . 3 ?
Se11 Se4 Se7 Se8 -62(9) 7 . . . ?
Se11 Se4 Se7 Se8 -36(26) 3 . . 3 ?
Se11 Se4 Se7 Se8 83(7) 7 . . 3 ?
Se11 Se4 Se7 Se8 84(26) 3 . . 12 ?
Se11 Se4 Se7 Se8 178(24) 3 . . . ?
Se11 Se4 Se7 Se8 -157(11) 7 . . 12 ?
Se11 Se4 Se7 Se9 -37(21) 3 . . 3 ?
Se11 Se4 Se7 Se9 82(9) 7 . . 3 ?
Se11 Se4 Se7 Se10 13(27) 3 . . 3 ?
Se11 Se4 Se7 Se10 132(5) 7 . . 3 ?
Se11 Se4 Se7 Se11 119(28) 7 . . 3 ?
Se11 Se5 Se7 Se3 -16(3) 3 . . 3 ?
Se11 Se5 Se7 Se4 6(3) 3 . . . ?
Se11 Se5 Se7 Se5 -87(3) 3 . . 3 ?
Se11 Se5 Se7 Se6 -37(8) 3 . . 3 ?
Se11 Se5 Se7 Se6 -100(19) 3 . . 12 ?
Se11 Se5 Se7 Se8 151(5) 3 . . . ?
Se11 Se5 Se7 Se8 -107(5) 3 . . 3 ?
Se11 Se5 Se7 Se8 158(7) 3 . . 12 ?
Se11 Se5 Se7 Se9 -25(2) 3 . . 3 ?
Se11 Se5 Se7 Se10 -127(14) 3 . . 3 ?
Se11 Se5 Se8 Se3 168(3) 3 . . . ?
Se11 Se5 Se8 Se6 165(3) 3 . . . ?
Se11 Se5 Se8 Se6 -28(3) 3 . . 3 ?
Se11 Se5 Se8 Se6 159(6) 3 . . 11 ?
Se11 Se5 Se8 Se7 -156(4) 3 . . 2 ?
Se11 Se5 Se8 Se7 -25(4) 3 . . . ?
Se11 Se5 Se8 Se8 -32(4) 3 . . 12 ?
Se11 Se5 Se8 Se8 -139(3) 3 . . 11 ?
Se11 Se5 Se8 Se10 -45(5) 3 . . 3 ?
Se11 Se5 Se8 Se10 -168(10) 3 . . . ?
Se11 Se5 Se9 Se3 90(5) 3 . . 9 ?
Se11 Se5 Se9 Se3 -153(5) 3 . . . ?
Se11 Se5 Se9 Se4 137(5) 3 . . 2 ?
Se11 Se5 Se9 Se5 54(6) 3 . . 7 ?
Se11 Se5 Se9 Se5 139(4) 3 . . 2 ?
Se11 Se5 Se9 Se7 -179(5) 3 . . 2 ?
Se11 Se5 Se9 Se7 63(5) 3 . . 7 ?
Se11 Se5 Se9 Se9 125(5) 3 . . 9 ?
Se11 Se5 Se9 Se11 168(6) 3 . . . ?
Se11 Se5 Se9 Se11 99(6) 3 . . 9 ?
Se11 Se5 Se9 Se12 94(5) 3 . . . ?
Se11 Se5 Se12 Se5 150(3) 3 . . 2 ?
Se11 Se5 Se12 Se5 -110(4) 3 . . 7 ?
Se11 Se5 Se12 Se5 62(4) 3 . . 3 ?
Se11 Se5 Se12 Se5 -160(3) 3 . . 9 ?
Se11 Se5 Se12 Se5 -22(3) 3 . . 8 ?
Se11 Se5 Se12 Se9 -173(4) 3 . . 9 ?
Se11 Se5 Se12 Se9 -146(4) 3 . . . ?
Se11 Se5 Se12 Se9 110(5) 3 . . 2 ?
Se11 Se5 Se12 Se9 42(4) 3 . . 8 ?
Se11 Se5 Se12 Se9 -55(4) 3 . . 7 ?
Se11 Se5 Se12 Se9 1(4) 3 . . 3 ?
Se11 Se6 Se8 Se3 10(2) . . . . ?
Se11 Se6 Se8 Se5 16(4) . . . . ?
Se11 Se6 Se8 Se6 -79(18) . . . 3 ?
Se11 Se6 Se8 Se6 -171(3) . . . 11 ?
Se11 Se6 Se8 Se7 -157(3) . . . 12 ?
Se11 Se6 Se8 Se7 -43(3) . . . 2 ?
Se11 Se6 Se8 Se7 -5(14) . . . . ?
Se11 Se6 Se8 Se8 -147(3) . . . 12 ?
Se11 Se6 Se8 Se8 -105(2) . . . 11 ?
Se11 Se6 Se8 Se10 -122(7) . . . . ?
Se11 Se6 Se8 Se10 -100(6) . . . 3 ?
Se11 Se6 Se10 Se3 9(2) . . . . ?
Se11 Se6 Se10 Se3 -171.7(19) . . . 11 ?
Se11 Se6 Se10 Se6 -173(4) . . . 11 ?
Se11 Se6 Se10 Se7 60(4) . . . . ?
Se11 Se6 Se10 Se7 -69(8) . . . 11 ?
Se11 Se6 Se10 Se7 160(6) . . . 12 ?
Se11 Se6 Se10 Se7 -12(3) . . . 2 ?
Se11 Se6 Se10 Se8 -79(9) . . . 11 ?
Se11 Se6 Se10 Se8 99(13) . . . 12 ?
Se11 Se6 Se10 Se8 -29(4) . . . 2 ?
Se11 Se6 Se10 Se8 73(6) . . . . ?
Se11 Se7 Se8 Se3 56(9) 3 . . . ?
Se11 Se7 Se8 Se5 40(5) 3 . . . ?
Se11 Se7 Se8 Se6 -152(18) 3 . . 11 ?
Se11 Se7 Se8 Se6 -146(11) 3 . . 3 ?
Se11 Se7 Se8 Se6 65(16) 3 . . . ?
Se11 Se7 Se8 Se7 94(7) 3 . . 2 ?
Se11 Se7 Se8 Se7 -147(4) 3 . . 12 ?
Se11 Se7 Se8 Se8 148(5) 3 . . 11 ?
Se11 Se7 Se8 Se8 -145(7) 3 . . 12 ?
Se11 Se7 Se8 Se10 142(8) 3 . . . ?
Se11 Se7 Se8 Se10 -169(8) 3 . . 3 ?
Se11 Se9 Se11 Se3 -179(3) 9 . . . ?
Se11 Se9 Se11 Se3 3.2(15) 9 . . 9 ?
Se11 Se9 Se11 Se4 -28(9) 9 . . 2 ?
Se11 Se9 Se11 Se5 115(3) 9 . . . ?
Se11 Se9 Se11 Se5 79(6) 9 . . 2 ?
Se11 Se9 Se11 Se5 53(4) 9 . . 7 ?
Se11 Se9 Se11 Se6 176.3(14) 9 . . . ?
Se11 Se9 Se11 Se7 134(6) 9 . . 2 ?
Se11 Se9 Se11 Se9 15(5) 9 . . 9 ?
Se11 Se9 Se11 Se12 77.2(19) 9 . . . ?
Se12 Se4 Se5 Se3 101(3) . . . 3 ?
Se12 Se4 Se5 Se5 9(2) . . . 2 ?
Se12 Se4 Se5 Se5 45.3(12) . . . 3 ?
Se12 Se4 Se5 Se5 -48.1(15) . . . 7 ?
Se12 Se4 Se5 Se7 118(4) . . . . ?
Se12 Se4 Se5 Se8 149(4) . . . . ?
Se12 Se4 Se5 Se9 -100(6) . . . 7 ?
Se12 Se4 Se5 Se9 -81(3) . . . . ?
Se12 Se4 Se5 Se11 104(7) . . . 3 ?
Se12 Se4 Se7 Se3 115(4) . . . 3 ?
Se12 Se4 Se7 Se5 35.8(13) . . . 3 ?
Se12 Se4 Se7 Se5 -35(2) . . . . ?
Se12 Se4 Se7 Se6 125(3) . . . 3 ?
Se12 Se4 Se7 Se6 129(3) . . . 12 ?
Se12 Se4 Se7 Se8 67(4) . . . 3 ?
Se12 Se4 Se7 Se8 -173(11) . . . 12 ?
Se12 Se4 Se7 Se8 -79(5) . . . . ?
Se12 Se4 Se7 Se9 66(5) . . . 3 ?
Se12 Se4 Se7 Se10 115(6) . . . 3 ?
Se12 Se4 Se7 Se11 103(25) . . . 3 ?
Se12 Se5 Se7 Se3 71(4) . . . 3 ?
Se12 Se5 Se7 Se4 93(3) . . . . ?
Se12 Se5 Se7 Se5 0(3) . . . 3 ?
Se12 Se5 Se7 Se6 -14(21) . . . 12 ?
Se12 Se5 Se7 Se6 49(10) . . . 3 ?
Se12 Se5 Se7 Se8 -115(6) . . . 12 ?
Se12 Se5 Se7 Se8 -122(4) . . . . ?
Se12 Se5 Se7 Se8 -21(6) . . . 3 ?
Se12 Se5 Se7 Se9 62(4) . . . 3 ?
Se12 Se5 Se7 Se10 -40(15) . . . 3 ?
Se12 Se5 Se7 Se11 87(4) . . . 3 ?
Se12 Se5 Se8 Se3 -72(4) . . . . ?
Se12 Se5 Se8 Se6 92(4) . . . 3 ?
Se12 Se5 Se8 Se6 -75(5) . . . . ?
Se12 Se5 Se8 Se6 -81(7) . . . 11 ?
Se12 Se5 Se8 Se7 -36(5) . . . 2 ?
Se12 Se5 Se8 Se7 95(5) . . . . ?
Se12 Se5 Se8 Se8 88(5) . . . 12 ?
Se12 Se5 Se8 Se8 -19(5) . . . 11 ?
Se12 Se5 Se8 Se10 75(6) . . . 3 ?
Se12 Se5 Se8 Se10 -47(11) . . . . ?
Se12 Se5 Se9 Se3 113(4) . . . . ?
Se12 Se5 Se9 Se3 -3(3) . . . 9 ?
Se12 Se5 Se9 Se4 44(6) . . . 2 ?
Se12 Se5 Se9 Se5 -39(2) . . . 7 ?
Se12 Se5 Se9 Se5 45.9(18) . . . 2 ?
Se12 Se5 Se9 Se7 88(3) . . . 2 ?
Se12 Se5 Se9 Se7 -31(3) . . . 7 ?
Se12 Se5 Se9 Se9 31(4) . . . 9 ?
Se12 Se5 Se9 Se11 5(6) . . . 9 ?
Se12 Se5 Se9 Se11 75(6) . . . . ?
Se12 Se9 Se11 Se3 104(3) . . . . ?
Se12 Se9 Se11 Se3 -73.9(12) . . . 9 ?
Se12 Se9 Se11 Se4 -105(10) . . . 2 ?
Se12 Se9 Se11 Se5 37.6(17) . . . . ?
Se12 Se9 Se11 Se5 -25(4) . . . 7 ?
Se12 Se9 Se11 Se5 1(5) . . . 2 ?
Se12 Se9 Se11 Se6 99(2) . . . . ?
Se12 Se9 Se11 Se7 57(6) . . . 2 ?
Se12 Se9 Se11 Se9 -62(4) . . . 9 ?
Se12 Se9 Se11 Se11 -77.2(19) . . . 9 ?

loop_
_twin_individual_id
_twin_individual_mass_fraction_refined
1 0.979(14)
2 0.021(14)
